data_7116315
loop_
_publ_author_name
'Sk Asif Ikbal'
'Sanfaori Brahma'
'Sankar Prasad Rath'

_publ_section_title
;
 Step-wise induction, amplification and inversion of molecular chirality
 through the coordination of chiral diamines with Zn(II) bisporphyrin
;
_journal_name_full Chem.Commun.
_journal_page_first 895
_journal_paper_doi 10.1039/C4cc07955H
_journal_volume 51
_journal_year 2015
_chemical_absolute_configuration S
_chemical_formula_sum 'C89 H116 Cl3 N11 Zn2'
_chemical_formula_weight 1577.01
_chemical_name_systematic
;
 ?
;
_space_group_crystal_system triclinic
_space_group_IT_number 1
_space_group_name_Hall 'P 1'
_space_group_name_H-M_alt 'P 1'
_symmetry_space_group_name_Hall 'P 1'
_symmetry_space_group_name_H-M 'P 1'
_atom_sites_solution_hydrogens geom
_audit_creation_method SHELXL-2014
_cell_angle_alpha 105.183(5)
_cell_angle_beta 100.695(5)
_cell_angle_gamma 100.481(5)
_cell_formula_units_Z 2
_cell_length_a 13.469(5)
_cell_length_b 16.818(5)
_cell_length_c 19.323(5)
_cell_measurement_reflns_used 999
_cell_measurement_temperature 100(2)
_cell_measurement_theta_max 27.0
_cell_measurement_theta_min 2.5
_cell_volume 4026(2)
_computing_cell_refinement 'Bruker SAINT'
_computing_data_collection 'Bruker APEX'
_computing_data_reduction 'Bruker SAINT'
_computing_molecular_graphics 'SHELXL 5.1, XP (Sheldrick, 1994)'
_computing_publication_material SHELXS-97
_computing_structure_refinement 'SHELXL-2014 (Sheldrick, 2014)'
_computing_structure_solution 'SHELXS-97 (Sheldrick, 2008)'
_diffrn_ambient_temperature 100(2)
_diffrn_measured_fraction_theta_full 0.995
_diffrn_measured_fraction_theta_max 0.995
_diffrn_measurement_device_type 'Bruker SMART APEX'
_diffrn_measurement_method \w
_diffrn_radiation_type MoK\a
_diffrn_radiation_wavelength 0.71069
_diffrn_reflns_av_R_equivalents 0.0507
_diffrn_reflns_av_unetI/netI 0.1582
_diffrn_reflns_Laue_measured_fraction_full 0.995
_diffrn_reflns_Laue_measured_fraction_max 0.995
_diffrn_reflns_limit_h_max 16
_diffrn_reflns_limit_h_min -12
_diffrn_reflns_limit_k_max 20
_diffrn_reflns_limit_k_min -20
_diffrn_reflns_limit_l_max 20
_diffrn_reflns_limit_l_min -23
_diffrn_reflns_number 28177
_diffrn_reflns_point_group_measured_fraction_full 0.676
_diffrn_reflns_point_group_measured_fraction_max 0.669
_diffrn_reflns_theta_full 25.000
_diffrn_reflns_theta_max 25.499
_diffrn_reflns_theta_min 2.486
_diffrn_source 'fine-focus sealed tube'
_exptl_absorpt_coefficient_mu 0.748
_exptl_absorpt_correction_T_max 0.9136
_exptl_absorpt_correction_T_min 0.8661
_exptl_absorpt_correction_type multi-scan
_exptl_absorpt_process_details 'SADABS 2.05 (Sheldrick, 2002)'
_exptl_crystal_colour 'dark red'
_exptl_crystal_density_diffrn 1.301
_exptl_crystal_description block
_exptl_crystal_F_000 1676
_exptl_crystal_size_max 0.220
_exptl_crystal_size_mid 0.160
_exptl_crystal_size_min 0.120
_refine_diff_density_max 0.793
_refine_diff_density_min -0.617
_refine_diff_density_rms 0.089
_refine_ls_abs_structure_details
;
 Flack x determined using 2968 quotients [(I+)-(I-)]/[(I+)+(I-)]
 (Parsons, Flack and Wagner, Acta Cryst. B69 (2013) 249-259).
;
_refine_ls_abs_structure_Flack 0.023(9)
_refine_ls_extinction_method none
_refine_ls_goodness_of_fit_ref 0.955
_refine_ls_hydrogen_treatment constr
_refine_ls_matrix_type full
_refine_ls_number_parameters 1927
_refine_ls_number_reflns 20101
_refine_ls_number_restraints 51
_refine_ls_restrained_S_all 0.954
_refine_ls_R_factor_all 0.1205
_refine_ls_R_factor_gt 0.0587
_refine_ls_shift/su_max 0.001
_refine_ls_shift/su_mean 0.000
_refine_ls_structure_factor_coef Fsqd
_refine_ls_weighting_details 'w=1/[\s^2^(Fo^2^)+(0.0378P)^2^] where P=(Fo^2^+2Fc^2^)/3'
_refine_ls_weighting_scheme calc
_refine_ls_wR_factor_gt 0.0992
_refine_ls_wR_factor_ref 0.1176
_reflns_Friedel_coverage 0.345
_reflns_Friedel_fraction_full 0.357
_reflns_Friedel_fraction_max 0.343
_reflns_number_gt 12566
_reflns_number_total 20101
_reflns_threshold_expression 'I > 2\s(I)'
_cod_data_source_file c4cc07955h2.cif
_cod_data_source_block 7febb_0m
_cod_database_code 7116315
_shelx_space_group_comment
;
The symmetry employed for this shelxl refinement is uniquely defined
by the following loop, which should always be used as a source of
symmetry information in preference to the above space-group names.
They are only intended as comments.
;
_shelx_estimated_absorpt_t_min 0.866
_shelx_estimated_absorpt_t_max 0.914
_shelxl_version_number 2014-3

loop_
_space_group_symop_operation_xyz
'x, y, z'

loop_
_atom_site_label
_atom_site_type_symbol
_atom_site_fract_x
_atom_site_fract_y
_atom_site_fract_z
_atom_site_U_iso_or_equiv
_atom_site_adp_type
_atom_site_occupancy
_atom_site_site_symmetry_order
_atom_site_calc_flag
_atom_site_refinement_flags_posn
_atom_site_refinement_flags_adp
Zn1 Zn 0.39430(8) 1.25022(7) 0.62185(6) 0.0182(3) Uani 1 1 d . .
Zn2 Zn 0.66723(7) 1.59151(7) 0.80816(6) 0.0174(3) Uani 1 1 d . .
N1 N 0.5123(6) 1.2759(5) 0.5715(4) 0.019(2) Uani 1 1 d . .
N2 N 0.4745(6) 1.1764(5) 0.6717(4) 0.017(2) Uani 1 1 d . .
N3 N 0.2662(6) 1.1940(5) 0.6496(4) 0.018(2) Uani 1 1 d . .
N4 N 0.3007(6) 1.2859(5) 0.5438(4) 0.021(2) Uani 1 1 d . .
N5 N 0.7315(6) 1.6119(5) 0.7230(4) 0.017(2) Uani 1 1 d . .
N6 N 0.8133(5) 1.6057(5) 0.8736(4) 0.0164(19) Uani 1 1 d . .
N7 N 0.6148(5) 1.6109(4) 0.9045(4) 0.0130(19) Uani 1 1 d . .
N8 N 0.5326(6) 1.6127(5) 0.7539(4) 0.015(2) Uani 1 1 d . .
N9 N 0.4970(6) 1.5050(5) 0.4984(4) 0.022(2) Uani 1 1 d . .
H9A H 0.5105 1.4874 0.5374 0.026 Uiso 1 1 calc R U
N10 N 0.6446(5) 1.4523(4) 0.7615(4) 0.021(2) Uani 1 1 d . .
H10A H 0.6153 1.4388 0.7123 0.025 Uiso 1 1 calc R U
H10G H 0.7093 1.4424 0.7657 0.025 Uiso 1 1 calc R U
N11 N 0.4199(5) 1.3757(4) 0.7034(4) 0.0167(19) Uani 1 1 d . .
H11A H 0.4546 1.4138 0.6850 0.020 Uiso 1 1 calc R U
H11D H 0.3557 1.3862 0.7022 0.020 Uiso 1 1 calc R U
C1 C 0.5153(8) 1.3143(6) 0.5175(5) 0.020(3) Uani 1 1 d . .
C1S C 0.5824(7) 1.3884(6) 0.7893(5) 0.024(3) Uani 1 1 d . .
H1SA H 0.5792 1.3298 0.7580 0.028 Uiso 1 1 calc R U
C2 C 0.6252(7) 1.3357(6) 0.5106(5) 0.016(2) Uani 1 1 d . .
C2S C 0.6391(8) 1.4003(6) 0.8690(5) 0.030(3) Uani 1 1 d . .
H2SA H 0.7080 1.3872 0.8698 0.035 Uiso 1 1 calc R U
H2SB H 0.6505 1.4602 0.8991 0.035 Uiso 1 1 calc R U
C3 C 0.6786(7) 1.3042(6) 0.5582(5) 0.021(2) Uani 1 1 d . .
C3S C 0.5757(8) 1.3423(6) 0.9023(5) 0.033(3) Uani 1 1 d . .
H3SA H 0.5691 1.2822 0.8747 0.040 Uiso 1 1 calc R U
H3SB H 0.6121 1.3524 0.9544 0.040 Uiso 1 1 calc R U
C4 C 0.6117(7) 1.2653(6) 0.5941(5) 0.014(2) Uani 1 1 d . U
C4S C 0.4679(8) 1.3589(7) 0.8989(5) 0.036(3) Uani 1 1 d . .
H4SA H 0.4740 1.4182 0.9284 0.043 Uiso 1 1 calc R U
H4SB H 0.4270 1.3204 0.9200 0.043 Uiso 1 1 calc R U
C5 C 0.6393(7) 1.2202(6) 0.6431(5) 0.020(3) Uani 1 1 d . .
H5A H 0.7104 1.2184 0.6536 0.024 Uiso 1 1 calc R U
C5S C 0.4125(7) 1.3441(5) 0.8185(5) 0.023(2) Uani 1 1 d . .
H5SA H 0.4023 1.2837 0.7901 0.027 Uiso 1 1 calc R U
H5SB H 0.3430 1.3562 0.8165 0.027 Uiso 1 1 calc R U
C6S C 0.4742(6) 1.3999(6) 0.7833(5) 0.018(2) Uani 1 1 d . .
H6SA H 0.4769 1.4608 0.8079 0.021 Uiso 1 1 calc R U
C6 C 0.5772(7) 1.1779(6) 0.6783(5) 0.016(2) Uani 1 1 d . .
C7 C 0.6111(7) 1.1313(6) 0.7262(5) 0.019(2) Uani 1 1 d . .
C8 C 0.5264(7) 1.1002(6) 0.7488(5) 0.018(2) Uani 1 1 d . .
C9 C 0.4416(7) 1.1275(6) 0.7140(5) 0.014(2) Uani 1 1 d . .
C10 C 0.3427(7) 1.1139(6) 0.7255(5) 0.016(2) Uani 1 1 d . .
H10C H 0.3285 1.0787 0.7555 0.020 Uiso 1 1 calc R U
C11 C 0.2618(7) 1.1463(6) 0.6976(5) 0.019(2) Uani 1 1 d . .
C12 C 0.1625(7) 1.1394(6) 0.7189(5) 0.019(2) Uani 1 1 d . .
C13 C 0.1067(7) 1.1823(6) 0.6811(5) 0.018(2) Uani 1 1 d . .
C14 C 0.1729(7) 1.2147(6) 0.6389(5) 0.018(3) Uani 1 1 d . .
C15 C 0.1415(7) 1.2569(6) 0.5890(5) 0.018(3) Uani 1 1 d . .
H15B H 0.0733 1.2658 0.5847 0.022 Uiso 1 1 calc R U
C16 C 0.1997(7) 1.2882(6) 0.5436(5) 0.017(2) Uani 1 1 d . .
C17 C 0.1560(7) 1.3204(6) 0.4852(5) 0.026(3) Uani 1 1 d . .
C18 C 0.2317(7) 1.3371(6) 0.4489(5) 0.021(2) Uani 1 1 d . .
C19 C 0.3234(7) 1.3171(6) 0.4873(5) 0.018(2) Uani 1 1 d . .
C20 C 0.4255(8) 1.3285(6) 0.4752(5) 0.019(3) Uani 1 1 d . .
C21 C 0.6775(7) 1.3837(6) 0.4664(5) 0.027(3) Uani 1 1 d . .
H21A H 0.7467 1.4187 0.4973 0.033 Uiso 1 1 calc R U
H21B H 0.6355 1.4227 0.4535 0.033 Uiso 1 1 calc R U
C22 C 0.6914(8) 1.3258(6) 0.3956(6) 0.042(3) Uani 1 1 d . .
H22D H 0.7193 1.3603 0.3666 0.063 Uiso 1 1 calc R U
H22E H 0.6240 1.2878 0.3665 0.063 Uiso 1 1 calc R U
H22F H 0.7400 1.2919 0.4081 0.063 Uiso 1 1 calc R U
C23 C 0.7951(6) 1.3112(6) 0.5756(5) 0.023(3) Uani 1 1 d . .
H23C H 0.8229 1.3226 0.5343 0.028 Uiso 1 1 calc R U
H23D H 0.8080 1.2564 0.5800 0.028 Uiso 1 1 calc R U
C24 C 0.8523(7) 1.3815(6) 0.6469(5) 0.031(3) Uani 1 1 d . .
H24A H 0.9273 1.3856 0.6552 0.047 Uiso 1 1 calc R U
H24B H 0.8280 1.3685 0.6884 0.047 Uiso 1 1 calc R U
H24C H 0.8383 1.4356 0.6432 0.047 Uiso 1 1 calc R U
C25 C 0.7230(7) 1.1235(6) 0.7502(5) 0.031(3) Uani 1 1 d . .
H25A H 0.7589 1.1267 0.7103 0.038 Uiso 1 1 calc R U
H25B H 0.7218 1.0676 0.7582 0.038 Uiso 1 1 calc R U
C26 C 0.7837(8) 1.1944(8) 0.8217(6) 0.068(5) Uani 1 1 d . .
H26D H 0.8539 1.1864 0.8368 0.103 Uiso 1 1 calc R U
H26E H 0.7473 1.1923 0.8609 0.103 Uiso 1 1 calc R U
H26F H 0.7887 1.2497 0.8130 0.103 Uiso 1 1 calc R U
C27 C 0.5205(8) 1.0485(6) 0.8013(5) 0.029(3) Uani 1 1 d . .
H27C H 0.5800 1.0215 0.8036 0.034 Uiso 1 1 calc R U
H27D H 0.4557 1.0026 0.7813 0.034 Uiso 1 1 calc R U
C28 C 0.5219(7) 1.0992(6) 0.8794(5) 0.035(3) Uani 1 1 d . .
H28A H 0.5111 1.0605 0.9089 0.052 Uiso 1 1 calc R U
H28B H 0.4663 1.1294 0.8775 0.052 Uiso 1 1 calc R U
H28C H 0.5894 1.1403 0.9020 0.052 Uiso 1 1 calc R U
C29 C 0.1351(7) 1.0995(6) 0.7747(5) 0.024(3) Uani 1 1 d . .
H29A H 0.1486 1.0421 0.7631 0.029 Uiso 1 1 calc R U
H29B H 0.0598 1.0929 0.7718 0.029 Uiso 1 1 calc R U
C30 C 0.1974(8) 1.1518(7) 0.8541(5) 0.044(3) Uani 1 1 d . .
H30A H 0.1789 1.1215 0.8887 0.067 Uiso 1 1 calc R U
H30B H 0.1807 1.2073 0.8672 0.067 Uiso 1 1 calc R U
H30C H 0.2721 1.1597 0.8570 0.067 Uiso 1 1 calc R U
C31 C 0.0023(7) 1.2002(6) 0.6893(5) 0.029(3) Uani 1 1 d . .
H31A H -0.0411 1.1510 0.6976 0.035 Uiso 1 1 calc R U
H31B H -0.0344 1.2078 0.6430 0.035 Uiso 1 1 calc R U
C32 C 0.0157(8) 1.2806(7) 0.7544(6) 0.047(3) Uani 1 1 d . .
H32D H -0.0524 1.2930 0.7557 0.070 Uiso 1 1 calc R U
H32E H 0.0621 1.3287 0.7479 0.070 Uiso 1 1 calc R U
H32F H 0.0457 1.2712 0.8009 0.070 Uiso 1 1 calc R U
C33 C 0.0459(7) 1.3298(6) 0.4678(5) 0.022(3) Uani 1 1 d . U
H33C H -0.0017 1.2787 0.4700 0.026 Uiso 1 1 calc R U
H33D H 0.0277 1.3325 0.4166 0.026 Uiso 1 1 calc R U
C34 C 0.0277(7) 1.4083(6) 0.5200(5) 0.032(3) Uani 1 1 d . .
H34D H -0.0415 1.4156 0.5007 0.048 Uiso 1 1 calc R U
H34E H 0.0808 1.4585 0.5236 0.048 Uiso 1 1 calc R U
H34F H 0.0321 1.4011 0.5691 0.048 Uiso 1 1 calc R U
C35 C 0.2087(7) 1.3731(6) 0.3843(5) 0.024(3) Uani 1 1 d . .
H35C H 0.2605 1.3637 0.3547 0.028 Uiso 1 1 calc R U
H35D H 0.1391 1.3412 0.3521 0.028 Uiso 1 1 calc R U
C36 C 0.2110(8) 1.4671(6) 0.4072(5) 0.033(3) Uani 1 1 d . .
H36A H 0.1995 1.4860 0.3632 0.050 Uiso 1 1 calc R U
H36B H 0.2790 1.4993 0.4403 0.050 Uiso 1 1 calc R U
H36C H 0.1561 1.4766 0.4330 0.050 Uiso 1 1 calc R U
C37 C 0.4416(7) 1.3594(6) 0.4088(5) 0.020(2) Uani 1 1 d . .
H37A H 0.5014 1.3410 0.3925 0.024 Uiso 1 1 calc R U
H37B H 0.3789 1.3325 0.3673 0.024 Uiso 1 1 calc R U
C38 C 0.4607(7) 1.4518(6) 0.4262(5) 0.022(2) Uani 1 1 d . .
C39 C 0.4493(7) 1.5046(6) 0.3816(5) 0.025(3) Uani 1 1 d . .
C40 C 0.4049(8) 1.4743(6) 0.2986(5) 0.035(3) Uani 1 1 d . .
H40C H 0.3804 1.4116 0.2823 0.042 Uiso 1 1 calc R U
H40D H 0.3436 1.4976 0.2873 0.042 Uiso 1 1 calc R U
C41 C 0.4785(9) 1.4981(8) 0.2548(6) 0.074(5) Uani 1 1 d . .
H41D H 0.4433 1.4761 0.2021 0.111 Uiso 1 1 calc R U
H41E H 0.5386 1.4739 0.2642 0.111 Uiso 1 1 calc R U
H41F H 0.5020 1.5602 0.2693 0.111 Uiso 1 1 calc R U
C42 C 0.4770(7) 1.5893(7) 0.4288(5) 0.022(3) Uani 1 1 d . .
C43 C 0.4688(7) 1.6673(6) 0.4063(5) 0.030(3) Uani 1 1 d . .
H43C H 0.4200 1.6498 0.3569 0.037 Uiso 1 1 calc R U
H43D H 0.4384 1.7035 0.4416 0.037 Uiso 1 1 calc R U
C44 C 0.5692(8) 1.7193(7) 0.4034(7) 0.065(4) Uani 1 1 d . .
H44D H 0.5557 1.7652 0.3833 0.098 Uiso 1 1 calc R U
H44E H 0.6029 1.6833 0.3716 0.098 Uiso 1 1 calc R U
H44F H 0.6149 1.7437 0.4534 0.098 Uiso 1 1 calc R U
C45 C 0.5089(6) 1.5879(6) 0.5011(5) 0.017(2) Uani 1 1 d . .
C46 C 0.5465(7) 1.6581(6) 0.5721(5) 0.019(2) Uani 1 1 d . .
H46A H 0.4903 1.6878 0.5789 0.023 Uiso 1 1 calc R U
H46B H 0.6062 1.6993 0.5682 0.023 Uiso 1 1 calc R U
C51 C 0.6869(7) 1.6267(6) 0.6588(5) 0.014(2) Uani 1 1 d . .
C52 C 0.7614(7) 1.6306(6) 0.6135(5) 0.018(2) Uani 1 1 d . .
C53B C 0.8483(7) 1.6136(6) 0.6507(5) 0.021(2) Uani 1 1 d . .
C54 C 0.8304(7) 1.6059(6) 0.7200(5) 0.017(2) Uani 1 1 d . .
C55 C 0.9062(7) 1.5991(6) 0.7770(5) 0.017(3) Uani 1 1 d . .
H55B H 0.9703 1.5923 0.7654 0.020 Uiso 1 1 calc R U
C56 C 0.9000(7) 1.6009(6) 0.8486(5) 0.017(2) Uani 1 1 d . .
C57 C 0.9853(7) 1.6023(5) 0.9075(5) 0.015(2) Uani 1 1 d . .
C58 C 0.9473(7) 1.6058(6) 0.9681(5) 0.014(2) Uani 1 1 d . U
C59 C 0.8391(7) 1.6083(6) 0.9462(5) 0.019(2) Uani 1 1 d . .
C60 C 0.7716(7) 1.6142(6) 0.9923(5) 0.016(2) Uani 1 1 d . .
H60B H 0.8001 1.6184 1.0423 0.019 Uiso 1 1 calc R U
C61 C 0.6673(7) 1.6146(6) 0.9739(5) 0.016(2) Uani 1 1 d . .
C62 C 0.5973(7) 1.6156(6) 1.0225(5) 0.019(2) Uani 1 1 d . .
C63 C 0.5025(7) 1.6140(6) 0.9816(5) 0.019(2) Uani 1 1 d . .
C64 C 0.5138(7) 1.6119(6) 0.9079(5) 0.018(2) Uani 1 1 d . .
C65 C 0.4363(7) 1.6088(6) 0.8491(5) 0.020(3) Uani 1 1 d . .
H65A H 0.3689 1.6062 0.8579 0.024 Uiso 1 1 calc R U
C66 C 0.4439(7) 1.6090(6) 0.7792(5) 0.015(2) Uani 1 1 d . U
C67 C 0.3587(7) 1.6088(6) 0.7222(5) 0.021(2) Uani 1 1 d . .
C68 C 0.3972(7) 1.6183(6) 0.6643(5) 0.022(3) Uani 1 1 d . .
C69 C 0.5089(7) 1.6210(6) 0.6830(5) 0.017(2) Uani 1 1 d . .
C70 C 0.5803(7) 1.6320(6) 0.6409(5) 0.017(2) Uani 1 1 d . .
C71 C 0.7590(7) 1.6523(6) 0.5413(5) 0.027(3) Uani 1 1 d . .
H71C H 0.6875 1.6307 0.5091 0.033 Uiso 1 1 calc R U
H71D H 0.8057 1.6240 0.5151 0.033 Uiso 1 1 calc R U
C72 C 0.7940(7) 1.7491(6) 0.5564(5) 0.032(3) Uani 1 1 d . .
H72A H 0.7856 1.7619 0.5093 0.048 Uiso 1 1 calc R U
H72B H 0.8673 1.7695 0.5837 0.048 Uiso 1 1 calc R U
H72C H 0.7513 1.7775 0.5858 0.048 Uiso 1 1 calc R U
C73 C 0.9467(7) 1.6040(6) 0.6246(5) 0.028(3) Uani 1 1 d . .
H73C H 0.9770 1.5632 0.6452 0.033 Uiso 1 1 calc R U
H73D H 0.9284 1.5806 0.5700 0.033 Uiso 1 1 calc R U
C74 C 1.0263(8) 1.6873(7) 0.6481(6) 0.044(3) Uani 1 1 d . .
H74D H 1.0853 1.6797 0.6262 0.065 Uiso 1 1 calc R U
H74E H 1.0508 1.7073 0.7021 0.065 Uiso 1 1 calc R U
H74F H 0.9948 1.7292 0.6313 0.065 Uiso 1 1 calc R U
C75 C 1.0921(7) 1.5953(6) 0.8996(5) 0.025(3) Uani 1 1 d . .
H75C H 1.1421 1.6213 0.9486 0.030 Uiso 1 1 calc R U
H75D H 1.1130 1.6274 0.8663 0.030 Uiso 1 1 calc R U
C76 C 1.0973(8) 1.5032(7) 0.8687(6) 0.041(3) Uani 1 1 d . .
H76D H 1.1669 1.5017 0.8611 0.062 Uiso 1 1 calc R U
H76E H 1.0453 1.4763 0.8214 0.062 Uiso 1 1 calc R U
H76F H 1.0829 1.4724 0.9038 0.062 Uiso 1 1 calc R U
C77 C 0.9991(7) 1.6035(6) 1.0427(5) 0.023(2) Uani 1 1 d . .
H77C H 0.9792 1.6452 1.0810 0.028 Uiso 1 1 calc R U
H77D H 1.0755 1.6209 1.0501 0.028 Uiso 1 1 calc R U
C78 C 0.9703(8) 1.5160(6) 1.0529(5) 0.036(3) Uani 1 1 d . .
H78D H 1.0042 1.5188 1.1032 0.054 Uiso 1 1 calc R U
H78E H 0.9936 1.4751 1.0171 0.054 Uiso 1 1 calc R U
H78F H 0.8946 1.4980 1.0449 0.054 Uiso 1 1 calc R U
C79 C 0.6262(7) 1.6133(6) 1.1004(5) 0.024(3) Uani 1 1 d . .
H79C H 0.5748 1.6336 1.1266 0.029 Uiso 1 1 calc R U
H79D H 0.6951 1.6529 1.1257 0.029 Uiso 1 1 calc R U
C80 C 0.6309(7) 1.5253(6) 1.1063(5) 0.031(3) Uani 1 1 d . .
H80A H 0.6495 1.5282 1.1586 0.047 Uiso 1 1 calc R U
H80B H 0.6834 1.5054 1.0820 0.047 Uiso 1 1 calc R U
H80C H 0.5627 1.4857 1.0822 0.047 Uiso 1 1 calc R U
C81 C 0.4029(7) 1.6155(6) 1.0062(5) 0.029(3) Uani 1 1 d . .
H81C H 0.3587 1.6399 0.9747 0.034 Uiso 1 1 calc R U
H81D H 0.4199 1.6534 1.0577 0.034 Uiso 1 1 calc R U
C82 C 0.3413(8) 1.5293(7) 1.0027(7) 0.067(4) Uani 1 1 d . .
H82D H 0.2737 1.5341 1.0129 0.100 Uiso 1 1 calc R U
H82E H 0.3798 1.5085 1.0396 0.100 Uiso 1 1 calc R U
H82F H 0.3305 1.4895 0.9532 0.100 Uiso 1 1 calc R U
C83 C 0.2472(7) 1.5936(6) 0.7270(5) 0.023(3) Uani 1 1 d . U
H83A H 0.2065 1.6154 0.6912 0.027 Uiso 1 1 calc R U
H83B H 0.2433 1.6245 0.7773 0.027 Uiso 1 1 calc R U
C84 C 0.2006(7) 1.4975(6) 0.7100(5) 0.039(3) Uani 1 1 d . .
H84D H 0.1262 1.4876 0.7089 0.059 Uiso 1 1 calc R U
H84E H 0.2365 1.4774 0.7486 0.059 Uiso 1 1 calc R U
H84F H 0.2095 1.4667 0.6619 0.059 Uiso 1 1 calc R U
C85 C 0.3263(8) 1.6229(8) 0.5944(6) 0.054(4) Uani 1 1 d . .
H85C H 0.3567 1.6045 0.5518 0.065 Uiso 1 1 calc R U
H85D H 0.2574 1.5834 0.5842 0.065 Uiso 1 1 calc R U
C86 C 0.3120(10) 1.7113(10) 0.6021(8) 0.090(6) Uani 1 1 d . U
H86D H 0.2739 1.7134 0.5544 0.135 Uiso 1 1 calc R U
H86E H 0.3804 1.7516 0.6176 0.135 Uiso 1 1 calc R U
H86F H 0.2725 1.7265 0.6393 0.135 Uiso 1 1 calc R U
Zn3 Zn 1.06386(8) 2.17697(7) 0.25373(6) 0.0181(3) Uani 1 1 d . .
Zn4 Zn 1.05816(7) 1.83154(7) 0.05193(6) 0.0170(3) Uani 1 1 d . .
N1A N 0.9996(6) 2.1392(5) 0.3321(4) 0.0168(19) Uani 1 1 d . .
N2A N 0.9478(5) 2.2372(5) 0.2323(4) 0.0179(19) Uani 1 1 d . .
N3A N 1.1467(6) 2.2483(5) 0.2019(4) 0.0168(19) Uani 1 1 d . .
N4A N 1.1974(6) 2.1487(5) 0.2996(4) 0.016(2) Uani 1 1 d . .
N5A N 0.9456(5) 1.8136(5) 0.1091(4) 0.015(2) Uani 1 1 d . .
N6A N 0.9454(5) 1.8181(4) -0.0413(4) 0.0123(19) Uani 1 1 d . .
N7A N 1.1607(5) 1.8161(4) -0.0138(4) 0.0151(19) Uani 1 1 d . .
N8A N 1.1577(5) 1.8049(5) 0.1348(4) 0.0153(19) Uani 1 1 d . .
N9A N 1.1036(5) 1.9159(5) 0.3657(4) 0.0140(18) Uani 1 1 d . .
H9AA H 1.0904 1.9364 0.3284 0.017 Uiso 1 1 calc R U
N10A N 1.1278(5) 1.9709(4) 0.0985(4) 0.020(2) Uani 1 1 d . .
H10B H 1.1361 1.9835 0.1483 0.025 Uiso 1 1 calc R U
H10H H 1.1931 1.9792 0.0909 0.025 Uiso 1 1 calc R U
N11A N 0.9818(5) 2.0525(5) 0.1718(4) 0.021(2) Uani 1 1 d . .
H11E H 1.0103 2.0133 0.1875 0.025 Uiso 1 1 calc R U
H11F H 0.9150 2.0427 0.1765 0.025 Uiso 1 1 calc R U
C1A C 1.0425(8) 2.1059(6) 0.3859(5) 0.020(2) Uani 1 1 d . .
C2A C 0.9631(7) 2.0847(6) 0.4268(5) 0.023(3) Uani 1 1 d . .
C3A C 0.8748(7) 2.1040(6) 0.3939(5) 0.021(2) Uani 1 1 d . .
C4A C 0.8985(7) 2.1390(6) 0.3372(5) 0.017(2) Uani 1 1 d . .
C5A C 0.8313(7) 2.1700(6) 0.2932(5) 0.019(3) Uani 1 1 d . .
H5AA H 0.7615 2.1591 0.2978 0.023 Uiso 1 1 calc R U
C6A C 0.8494(7) 2.2136(6) 0.2442(5) 0.020(3) Uani 1 1 d . .
C7A C 0.7763(7) 2.2487(6) 0.2027(5) 0.019(2) Uani 1 1 d . .
C7S C 0.9744(7) 2.0300(6) 0.0904(5) 0.019(2) Uani 1 1 d . .
H7SA H 0.9328 1.9701 0.0658 0.023 Uiso 1 1 calc R U
C8A C 0.8311(7) 2.2932(6) 0.1661(5) 0.022(3) Uani 1 1 d . .
C8S C 0.9187(7) 2.0893(6) 0.0606(5) 0.029(3) Uani 1 1 d . .
H8SA H 0.9548 2.1489 0.0894 0.035 Uiso 1 1 calc R U
H8SB H 0.8466 2.0791 0.0668 0.035 Uiso 1 1 calc R U
C9A C 0.9377(7) 2.2867(6) 0.1858(5) 0.021(2) Uani 1 1 d . .
C9S C 0.9159(7) 2.0759(6) -0.0208(5) 0.029(3) Uani 1 1 d . .
H9SA H 0.8754 2.0176 -0.0501 0.034 Uiso 1 1 calc R U
H9SB H 0.8810 2.1164 -0.0384 0.034 Uiso 1 1 calc R U
C10A C 1.0168(7) 2.3213(6) 0.1592(5) 0.021(3) Uani 1 1 d . .
H10D H 1.0037 2.3618 0.1346 0.026 Uiso 1 1 calc R U
C10S C 1.0256(8) 2.0890(6) -0.0320(5) 0.030(3) Uani 1 1 d . .
H10E H 1.0643 2.1486 -0.0055 0.037 Uiso 1 1 calc R U
H10F H 1.0224 2.0785 -0.0853 0.037 Uiso 1 1 calc R U
C11A C 1.1160(8) 2.3032(6) 0.1645(5) 0.018(3) Uani 1 1 d . .
C11S C 1.0828(8) 2.0296(6) -0.0034(5) 0.027(3) Uani 1 1 d . .
H11B H 1.1556 2.0426 -0.0079 0.032 Uiso 1 1 calc R U
H11C H 1.0491 1.9703 -0.0343 0.032 Uiso 1 1 calc R U
C12A C 1.1918(7) 2.3317(6) 0.1285(5) 0.021(3) Uani 1 1 d . .
C12S C 1.0828(7) 2.0380(6) 0.0771(5) 0.017(2) Uani 1 1 d . .
H12A H 1.1275 2.0949 0.1090 0.021 Uiso 1 1 calc R U
C13A C 1.2715(7) 2.2940(6) 0.1439(5) 0.023(3) Uani 1 1 d . .
C14A C 1.2431(7) 2.2442(6) 0.1907(5) 0.017(2) Uani 1 1 d . .
C15A C 1.3024(7) 2.1969(6) 0.2202(5) 0.015(3) Uani 1 1 d . .
H15A H 1.3647 2.1930 0.2046 0.018 Uiso 1 1 calc R U
C16A C 1.2815(7) 2.1546(6) 0.2698(5) 0.017(2) Uani 1 1 d . .
C17A C 1.3513(7) 2.1098(6) 0.3003(5) 0.020(2) Uani 1 1 d . .
C18A C 1.3121(7) 2.0790(6) 0.3506(5) 0.019(2) Uani 1 1 d . .
C19A C 1.2119(7) 2.1065(6) 0.3505(5) 0.016(2) Uani 1 1 d . .
C20A C 1.1429(8) 2.0936(6) 0.3963(5) 0.021(3) Uani 1 1 d . .
C21A C 0.9633(7) 2.0502(6) 0.4916(5) 0.025(3) Uani 1 1 d . .
H21C H 0.9311 2.0848 0.5267 0.031 Uiso 1 1 calc R U
H21D H 1.0364 2.0571 0.5176 0.031 Uiso 1 1 calc R U
C22A C 0.9066(7) 1.9579(6) 0.4718(5) 0.026(3) Uani 1 1 d . .
H22A H 0.9029 1.9430 0.5171 0.039 Uiso 1 1 calc R U
H22B H 0.9442 1.9221 0.4435 0.039 Uiso 1 1 calc R U
H22C H 0.8360 1.9489 0.4418 0.039 Uiso 1 1 calc R U
C23A C 0.7713(7) 2.0978(6) 0.4155(5) 0.023(3) Uani 1 1 d . .
H23A H 0.7813 2.0932 0.4662 0.027 Uiso 1 1 calc R U
H23B H 0.7484 2.1506 0.4159 0.027 Uiso 1 1 calc R U
C24A C 0.6876(6) 2.0233(6) 0.3640(5) 0.025(3) Uani 1 1 d . .
H24D H 0.6235 2.0213 0.3813 0.037 Uiso 1 1 calc R U
H24E H 0.7100 1.9708 0.3629 0.037 Uiso 1 1 calc R U
H24F H 0.6745 2.0290 0.3141 0.037 Uiso 1 1 calc R U
C25A C 0.6606(7) 2.2313(6) 0.1942(5) 0.027(3) Uani 1 1 d . .
H25C H 0.6362 2.2817 0.1883 0.032 Uiso 1 1 calc R U
H25D H 0.6446 2.2210 0.2395 0.032 Uiso 1 1 calc R U
C26A C 0.6026(8) 2.1543(7) 0.1274(6) 0.048(3) Uani 1 1 d . .
H26A H 0.5286 2.1404 0.1271 0.071 Uiso 1 1 calc R U
H26B H 0.6318 2.1056 0.1304 0.071 Uiso 1 1 calc R U
H26C H 0.6102 2.1674 0.0818 0.071 Uiso 1 1 calc R U
C27A C 0.7917(7) 2.3340(7) 0.1107(5) 0.034(3) Uani 1 1 d . .
H27A H 0.8377 2.3913 0.1226 0.041 Uiso 1 1 calc R U
H27B H 0.7212 2.3410 0.1144 0.041 Uiso 1 1 calc R U
C28A C 0.7863(7) 2.2827(7) 0.0304(5) 0.037(3) Uani 1 1 d . .
H28D H 0.7568 2.3112 -0.0038 0.055 Uiso 1 1 calc R U
H28E H 0.7422 2.2254 0.0186 0.055 Uiso 1 1 calc R U
H28F H 0.8566 2.2790 0.0255 0.055 Uiso 1 1 calc R U
C29A C 1.1837(7) 2.3911(6) 0.0828(5) 0.029(3) Uani 1 1 d . .
H29C H 1.2545 2.4221 0.0846 0.035 Uiso 1 1 calc R U
H29D H 1.1463 2.4334 0.1040 0.035 Uiso 1 1 calc R U
C30A C 1.1256(8) 2.3428(6) 0.0017(5) 0.042(3) Uani 1 1 d . .
H30D H 1.1273 2.3823 -0.0276 0.063 Uiso 1 1 calc R U
H30E H 1.0531 2.3173 -0.0007 0.063 Uiso 1 1 calc R U
H30F H 1.1594 2.2980 -0.0181 0.063 Uiso 1 1 calc R U
C31A C 1.3700(7) 2.2972(7) 0.1144(6) 0.030(3) Uani 1 1 d . .
H31C H 1.3854 2.3495 0.0998 0.036 Uiso 1 1 calc R U
H31D H 1.4295 2.3003 0.1545 0.036 Uiso 1 1 calc R U
C32A C 1.3595(7) 2.2210(7) 0.0487(5) 0.039(3) Uani 1 1 d . .
H32A H 1.4262 2.2236 0.0350 0.059 Uiso 1 1 calc R U
H32B H 1.3059 2.2212 0.0068 0.059 Uiso 1 1 calc R U
H32C H 1.3395 2.1688 0.0617 0.059 Uiso 1 1 calc R U
C33A C 1.4479(7) 2.0936(6) 0.2750(5) 0.025(3) Uani 1 1 d . .
H33A H 1.4886 2.1470 0.2714 0.030 Uiso 1 1 calc R U
H33B H 1.4920 2.0760 0.3124 0.030 Uiso 1 1 calc R U
C34A C 1.4221(7) 2.0260(6) 0.2011(5) 0.033(3) Uani 1 1 d . .
H34A H 1.4865 2.0127 0.1900 0.049 Uiso 1 1 calc R U
H34B H 1.3872 2.0465 0.1626 0.049 Uiso 1 1 calc R U
H34C H 1.3760 1.9746 0.2028 0.049 Uiso 1 1 calc R U
C35A C 1.3636(7) 2.0235(6) 0.3891(5) 0.025(3) Uani 1 1 d . .
H35A H 1.3910 1.9846 0.3537 0.030 Uiso 1 1 calc R U
H35B H 1.3112 1.9886 0.4057 0.030 Uiso 1 1 calc R U
C36A C 1.4535(7) 2.0781(6) 0.4563(5) 0.029(3) Uani 1 1 d . .
H36D H 1.4929 2.0412 0.4748 0.043 Uiso 1 1 calc R U
H36E H 1.4249 2.1086 0.4954 0.043 Uiso 1 1 calc R U
H36F H 1.4997 2.1190 0.4413 0.043 Uiso 1 1 calc R U
C37A C 1.1836(7) 2.0581(5) 0.4580(5) 0.017(2) Uani 1 1 d . .
H37C H 1.2606 2.0749 0.4715 0.020 Uiso 1 1 calc R U
H37D H 1.1595 2.0837 0.5022 0.020 Uiso 1 1 calc R U
C38A C 1.1489(7) 1.9645(6) 0.4373(5) 0.017(2) Uani 1 1 d . .
C39A C 1.1543(7) 1.9096(6) 0.4797(5) 0.022(2) Uani 1 1 d . .
C40A C 1.2005(7) 1.9322(6) 0.5605(5) 0.027(3) Uani 1 1 d . .
H40A H 1.2416 1.9919 0.5788 0.032 Uiso 1 1 calc R U
H40B H 1.2488 1.8959 0.5690 0.032 Uiso 1 1 calc R U
C41B C 1.1189(9) 1.9215(8) 0.6050(6) 0.062(4) Uani 1 1 d . .
H41A H 1.1539 1.9342 0.6573 0.094 Uiso 1 1 calc R U
H41B H 1.0764 1.8629 0.5863 0.094 Uiso 1 1 calc R U
H41C H 1.0741 1.9606 0.6001 0.094 Uiso 1 1 calc R U
C42A C 1.1103(7) 1.8238(6) 0.4286(5) 0.019(2) Uani 1 1 d . .
C43A C 1.0978(7) 1.7424(6) 0.4483(5) 0.025(3) Uani 1 1 d . .
H43A H 1.1441 1.7528 0.4977 0.030 Uiso 1 1 calc R U
H43B H 1.1197 1.6999 0.4120 0.030 Uiso 1 1 calc R U
C44A C 0.9873(8) 1.7071(7) 0.4493(6) 0.047(3) Uani 1 1 d . .
H44A H 0.9858 1.6642 0.4753 0.071 Uiso 1 1 calc R U
H44B H 0.9449 1.6809 0.3984 0.071 Uiso 1 1 calc R U
H44C H 0.9593 1.7531 0.4748 0.071 Uiso 1 1 calc R U
C45A C 1.0817(7) 1.8315(6) 0.3595(5) 0.017(2) Uani 1 1 d . .
C46A C 1.0318(7) 1.7653(6) 0.2871(5) 0.019(2) Uani 1 1 d . .
H46C H 0.9564 1.7478 0.2840 0.023 Uiso 1 1 calc R U
H46D H 1.0606 1.7151 0.2865 0.023 Uiso 1 1 calc R U
C51A C 0.9566(7) 1.8077(6) 0.1795(5) 0.014(2) Uani 1 1 d . .
C52A C 0.8607(7) 1.8201(6) 0.2044(5) 0.018(2) Uani 1 1 d . .
C53A C 0.7954(7) 1.8285(5) 0.1442(5) 0.016(2) Uani 1 1 d . .
C54A C 0.8475(7) 1.8219(6) 0.0856(5) 0.015(2) Uani 1 1 d . .
C55A C 0.8016(7) 1.8221(5) 0.0149(5) 0.013(2) Uani 1 1 d . .
H55A H 0.7311 1.8259 0.0071 0.015 Uiso 1 1 calc R U
C56A C 0.8435(7) 1.8177(6) -0.0449(5) 0.015(2) Uani 1 1 d . .
C57A C 0.7899(7) 1.8170(6) -0.1170(5) 0.018(2) Uani 1 1 d . .
C58A C 0.8624(7) 1.8181(5) -0.1579(5) 0.015(2) Uani 1 1 d . U
C59A C 0.9598(7) 1.8175(6) -0.1103(5) 0.016(2) Uani 1 1 d . .
C60A C 1.0535(7) 1.8173(6) -0.1301(5) 0.016(2) Uani 1 1 d . .
H60A H 1.0536 1.8174 -0.1792 0.019 Uiso 1 1 calc R U
C61A C 1.1479(7) 1.8171(5) -0.0856(5) 0.019(2) Uani 1 1 d . .
C62A C 1.2437(7) 1.8188(6) -0.1092(5) 0.018(2) Uani 1 1 d . .
C63A C 1.3158(7) 1.8192(5) -0.0496(5) 0.016(2) Uani 1 1 d . .
C64A C 1.2634(7) 1.8160(6) 0.0092(5) 0.016(2) Uani 1 1 d . .
C65A C 1.3048(7) 1.8068(6) 0.0771(5) 0.019(3) Uani 1 1 d . .
H65B H 1.3765 1.8067 0.0865 0.023 Uiso 1 1 calc R U
C66A C 1.2576(7) 1.7978(6) 0.1327(5) 0.017(2) Uani 1 1 d . .
C67A C 1.3022(7) 1.7736(6) 0.1945(5) 0.019(3) Uani 1 1 d . .
C68A C 1.2292(7) 1.7648(6) 0.2338(5) 0.017(2) Uani 1 1 d . U
C69A C 1.1376(7) 1.7859(6) 0.1969(5) 0.018(2) Uani 1 1 d . .
C70A C 1.0439(7) 1.7895(6) 0.2189(5) 0.013(2) Uani 1 1 d . .
C71A C 0.8387(7) 1.8360(6) 0.2788(5) 0.024(3) Uani 1 1 d . .
H71A H 0.8056 1.8845 0.2875 0.029 Uiso 1 1 calc R U
H71B H 0.9057 1.8528 0.3164 0.029 Uiso 1 1 calc R U
C72A C 0.7674(7) 1.7595(6) 0.2903(5) 0.029(3) Uani 1 1 d . .
H72D H 0.7632 1.7735 0.3421 0.044 Uiso 1 1 calc R U
H72E H 0.7964 1.7097 0.2782 0.044 Uiso 1 1 calc R U
H72F H 0.6975 1.7471 0.2581 0.044 Uiso 1 1 calc R U
C73A C 0.6899(7) 1.8486(6) 0.1425(5) 0.020(2) Uani 1 1 d . .
H73A H 0.6604 1.8293 0.1802 0.024 Uiso 1 1 calc R U
H73B H 0.6421 1.8171 0.0934 0.024 Uiso 1 1 calc R U
C74A C 0.6969(7) 1.9443(6) 0.1575(5) 0.028(3) Uani 1 1 d . .
H74A H 0.6272 1.9545 0.1553 0.042 Uiso 1 1 calc R U
H74B H 0.7256 1.9636 0.1200 0.042 Uiso 1 1 calc R U
H74C H 0.7424 1.9756 0.2067 0.042 Uiso 1 1 calc R U
C75A C 0.6769(6) 1.8152(6) -0.1420(5) 0.022(3) Uani 1 1 d . .
H75A H 0.6502 1.7786 -0.1940 0.026 Uiso 1 1 calc R U
H75B H 0.6376 1.7891 -0.1117 0.026 Uiso 1 1 calc R U
C76A C 0.6562(7) 1.9009(6) -0.1366(6) 0.035(3) Uani 1 1 d . .
H76A H 0.5810 1.8950 -0.1524 0.053 Uiso 1 1 calc R U
H76B H 0.6914 1.9260 -0.1687 0.053 Uiso 1 1 calc R U
H76C H 0.6825 1.9378 -0.0854 0.053 Uiso 1 1 calc R U
C77A C 0.8498(7) 1.8239(6) -0.2359(5) 0.021(2) Uani 1 1 d . .
H77A H 0.7749 1.8054 -0.2617 0.026 Uiso 1 1 calc R U
H77B H 0.8861 1.7849 -0.2632 0.026 Uiso 1 1 calc R U
C78A C 0.8941(7) 1.9152(6) -0.2368(5) 0.029(3) Uani 1 1 d . .
H78A H 0.8805 1.9169 -0.2879 0.044 Uiso 1 1 calc R U
H78B H 0.9694 1.9319 -0.2150 0.044 Uiso 1 1 calc R U
H78C H 0.8605 1.9545 -0.2080 0.044 Uiso 1 1 calc R U
C79A C 1.2601(7) 1.8269(6) -0.1816(5) 0.027(3) Uani 1 1 d . .
H79A H 1.2024 1.7866 -0.2221 0.032 Uiso 1 1 calc R U
H79B H 1.3258 1.8113 -0.1888 0.032 Uiso 1 1 calc R U
C80A C 1.2654(8) 1.9161(6) -0.1864(5) 0.041(3) Uani 1 1 d . .
H80D H 1.2783 1.9188 -0.2341 0.061 Uiso 1 1 calc R U
H80E H 1.3221 1.9563 -0.1462 0.061 Uiso 1 1 calc R U
H80F H 1.1993 1.9308 -0.1819 0.061 Uiso 1 1 calc R U
C81A C 1.4318(6) 1.8270(6) -0.0413(5) 0.021(3) Uani 1 1 d . .
H81A H 1.4456 1.8076 -0.0907 0.026 Uiso 1 1 calc R U
H81B H 1.4550 1.7902 -0.0124 0.026 Uiso 1 1 calc R U
C82A C 1.4933(7) 1.9195(6) -0.0019(5) 0.034(3) Uani 1 1 d . .
H82A H 1.5673 1.9241 -0.0002 0.051 Uiso 1 1 calc R U
H82B H 1.4843 1.9371 0.0486 0.051 Uiso 1 1 calc R U
H82C H 1.4675 1.9564 -0.0290 0.051 Uiso 1 1 calc R U
C83A C 1.4118(6) 1.7607(6) 0.2127(5) 0.022(3) Uani 1 1 d . .
H83C H 1.4107 1.7130 0.2339 0.026 Uiso 1 1 calc R U
H83D H 1.4358 1.7453 0.1666 0.026 Uiso 1 1 calc R U
C84A C 1.4874(7) 1.8397(6) 0.2671(5) 0.028(3) Uani 1 1 d . .
H84A H 1.5579 1.8306 0.2745 0.043 Uiso 1 1 calc R U
H84B H 1.4676 1.8519 0.3144 0.043 Uiso 1 1 calc R U
H84C H 1.4855 1.8877 0.2476 0.043 Uiso 1 1 calc R U
C85A C 1.2483(7) 1.7311(6) 0.2985(5) 0.027(3) Uani 1 1 d . .
H85A H 1.2110 1.7563 0.3349 0.032 Uiso 1 1 calc R U
H85B H 1.3236 1.7485 0.3228 0.032 Uiso 1 1 calc R U
C86A C 1.2114(7) 1.6330(6) 0.2751(5) 0.033(3) Uani 1 1 d . .
H86A H 1.2208 1.6141 0.3192 0.049 Uiso 1 1 calc R U
H86B H 1.2525 1.6077 0.2425 0.049 Uiso 1 1 calc R U
H86C H 1.1376 1.6153 0.2489 0.049 Uiso 1 1 calc R U
C15S C -0.1542(10) 1.4813(8) 0.2927(7) 0.057(4) Uani 1 1 d . .
H15C H -0.1927 1.4254 0.2556 0.068 Uiso 1 1 calc R U
Cl1 Cl -0.0595(3) 1.4649(3) 0.3573(3) 0.1075(16) Uani 1 1 d . .
Cl2 Cl -0.1032(3) 1.5471(2) 0.2477(2) 0.0870(14) Uani 1 1 d . .
Cl3 Cl -0.2441(3) 1.5268(3) 0.3390(2) 0.0877(13) Uani 1 1 d . .
C16S C 0.5615(10) 1.9448(8) 0.5853(6) 0.065(4) Uani 1 1 d . .
H16A H 0.5490 2.0008 0.6105 0.078 Uiso 1 1 calc R U
Cl4 Cl 0.5873(3) 1.8925(2) 0.6506(2) 0.0825(13) Uani 1 1 d . .
Cl5 Cl 0.6660(3) 1.9632(3) 0.5463(2) 0.0876(13) Uani 1 1 d . .
Cl6 Cl 0.4465(3) 1.8842(2) 0.5137(2) 0.0808(12) Uani 1 1 d . .

loop_
_atom_site_aniso_label
_atom_site_aniso_U_11
_atom_site_aniso_U_22
_atom_site_aniso_U_33
_atom_site_aniso_U_23
_atom_site_aniso_U_13
_atom_site_aniso_U_12
Zn1 0.0183(6) 0.0195(7) 0.0180(7) 0.0075(6) 0.0050(5) 0.0044(6)
Zn2 0.0149(6) 0.0205(7) 0.0199(7) 0.0088(6) 0.0059(5) 0.0064(5)
N1 0.021(5) 0.025(5) 0.014(5) 0.010(4) 0.006(4) 0.005(4)
N2 0.020(5) 0.019(5) 0.016(5) 0.008(4) 0.010(4) 0.006(4)
N3 0.016(5) 0.014(5) 0.024(5) 0.007(4) 0.000(4) 0.006(4)
N4 0.015(5) 0.029(5) 0.021(5) 0.011(4) 0.003(4) 0.006(4)
N5 0.013(5) 0.020(5) 0.022(5) 0.013(4) 0.002(4) 0.006(4)
N6 0.013(4) 0.021(5) 0.023(5) 0.014(4) 0.010(4) 0.005(4)
N7 0.015(4) 0.017(5) 0.016(5) 0.012(4) 0.008(3) 0.011(4)
N8 0.017(5) 0.018(5) 0.018(5) 0.011(4) 0.010(4) 0.007(4)
N9 0.029(5) 0.020(5) 0.016(5) 0.008(4) 0.002(4) 0.004(4)
N10 0.017(4) 0.021(5) 0.026(5) 0.002(4) 0.013(4) 0.013(4)
N11 0.010(4) 0.015(5) 0.024(5) 0.006(4) 0.003(3) 0.001(4)
C1 0.029(6) 0.007(6) 0.022(6) 0.000(5) 0.007(5) 0.003(5)
C1S 0.035(6) 0.008(5) 0.026(6) 0.004(5) 0.007(5) 0.002(5)
C2 0.021(6) 0.010(5) 0.022(6) 0.009(5) 0.010(4) 0.007(5)
C2S 0.033(7) 0.024(7) 0.019(6) -0.003(5) -0.010(5) 0.005(5)
C3 0.025(6) 0.014(6) 0.027(6) 0.002(5) 0.019(5) 0.010(5)
C3S 0.050(8) 0.019(6) 0.024(7) 0.012(5) -0.010(5) 0.002(6)
C4 0.024(6) 0.004(5) 0.014(5) -0.002(4) 0.009(4) 0.005(4)
C4S 0.046(7) 0.036(7) 0.025(7) 0.015(6) 0.013(5) -0.002(6)
C5 0.025(6) 0.015(6) 0.020(6) -0.002(5) 0.011(5) 0.012(5)
C5S 0.028(6) 0.011(5) 0.027(6) 0.005(5) 0.007(5) 0.001(5)
C6S 0.017(6) 0.017(6) 0.020(6) 0.008(5) 0.002(4) 0.006(5)
C6 0.024(6) 0.005(5) 0.018(6) 0.003(5) 0.007(4) 0.003(5)
C7 0.015(6) 0.015(6) 0.023(6) 0.001(5) 0.002(4) 0.004(5)
C8 0.028(6) 0.009(5) 0.019(6) 0.004(5) 0.007(5) 0.010(5)
C9 0.016(6) 0.010(6) 0.014(6) 0.000(5) 0.001(4) 0.010(4)
C10 0.018(6) 0.013(6) 0.020(6) 0.001(5) 0.008(4) 0.011(5)
C11 0.026(6) 0.019(6) 0.012(5) 0.006(5) 0.003(4) 0.004(5)
C12 0.015(5) 0.016(6) 0.022(6) -0.002(5) 0.007(4) 0.005(5)
C13 0.022(6) 0.013(6) 0.017(6) 0.000(5) 0.007(4) 0.001(5)
C14 0.027(6) 0.013(6) 0.009(6) 0.002(5) -0.002(4) 0.000(5)
C15 0.014(6) 0.016(6) 0.019(6) 0.000(5) 0.002(4) -0.003(5)
C16 0.023(6) 0.007(5) 0.021(6) 0.006(5) 0.000(5) 0.006(5)
C17 0.016(6) 0.030(7) 0.036(7) 0.016(6) 0.004(5) 0.005(5)
C18 0.024(6) 0.012(6) 0.018(6) 0.002(5) -0.005(5) 0.003(5)
C19 0.018(6) 0.021(6) 0.013(6) 0.005(5) 0.003(4) 0.004(5)
C20 0.032(6) 0.010(6) 0.012(6) 0.001(5) 0.004(5) 0.003(5)
C21 0.022(6) 0.035(7) 0.034(7) 0.015(6) 0.013(5) 0.017(5)
C22 0.064(8) 0.035(7) 0.052(8) 0.027(7) 0.040(7) 0.029(6)
C23 0.019(6) 0.028(6) 0.028(6) 0.013(5) 0.009(4) 0.009(5)
C24 0.018(6) 0.040(7) 0.039(7) 0.017(6) 0.004(5) 0.006(5)
C25 0.026(6) 0.037(7) 0.040(7) 0.024(6) 0.007(5) 0.012(5)
C26 0.029(7) 0.103(12) 0.059(9) 0.028(9) -0.007(6) -0.004(8)
C27 0.029(6) 0.025(7) 0.033(7) 0.008(6) 0.009(5) 0.011(5)
C28 0.033(7) 0.037(7) 0.041(7) 0.025(6) 0.012(5) 0.002(6)
C29 0.014(5) 0.034(7) 0.029(6) 0.016(5) 0.007(4) 0.005(5)
C30 0.037(7) 0.081(10) 0.022(7) 0.016(6) 0.017(5) 0.021(7)
C31 0.027(6) 0.031(7) 0.036(7) 0.026(6) 0.006(5) 0.006(5)
C32 0.046(8) 0.063(9) 0.048(8) 0.021(7) 0.021(6) 0.038(7)
C33 0.023(6) 0.025(6) 0.025(6) 0.022(5) -0.001(4) 0.007(5)
C34 0.026(6) 0.042(8) 0.032(7) 0.021(6) 0.004(5) 0.008(6)
C35 0.014(6) 0.034(7) 0.031(7) 0.024(6) 0.003(4) 0.008(5)
C36 0.033(7) 0.034(7) 0.044(7) 0.028(6) 0.008(5) 0.011(5)
C37 0.019(6) 0.018(6) 0.022(6) 0.010(5) 0.005(4) 0.002(5)
C38 0.022(6) 0.028(6) 0.014(6) 0.000(5) 0.001(4) 0.013(5)
C39 0.027(6) 0.029(7) 0.023(6) 0.013(5) 0.007(5) 0.011(5)
C40 0.060(8) 0.026(7) 0.028(7) 0.013(5) 0.016(6) 0.015(6)
C41 0.096(11) 0.085(11) 0.037(8) 0.016(8) 0.038(8) -0.008(9)
C42 0.010(5) 0.040(7) 0.029(6) 0.026(6) 0.009(4) 0.010(5)
C43 0.023(6) 0.034(7) 0.038(7) 0.019(6) 0.007(5) 0.005(5)
C44 0.051(9) 0.061(10) 0.092(11) 0.054(9) 0.001(7) 0.011(7)
C45 0.019(5) 0.012(6) 0.017(6) 0.008(5) -0.001(4) 0.000(4)
C46 0.011(5) 0.022(6) 0.028(6) 0.015(5) 0.003(4) 0.003(4)
C51 0.015(5) 0.007(5) 0.022(6) 0.005(5) 0.005(4) 0.002(4)
C52 0.016(5) 0.022(6) 0.016(6) 0.008(5) 0.003(4) 0.004(5)
C53B 0.022(6) 0.024(6) 0.018(6) 0.009(5) 0.006(4) 0.007(5)
C54 0.015(6) 0.015(6) 0.025(6) 0.008(5) 0.011(5) 0.002(5)
C55 0.008(5) 0.015(6) 0.027(6) 0.005(5) 0.005(4) 0.003(4)
C56 0.019(6) 0.011(6) 0.026(6) 0.009(5) 0.005(5) 0.004(5)
C57 0.016(5) 0.011(5) 0.019(6) 0.009(5) 0.001(4) 0.005(4)
C58 0.016(4) 0.009(4) 0.021(4) 0.009(4) 0.002(3) 0.009(3)
C59 0.023(6) 0.016(6) 0.014(6) 0.005(5) 0.005(4) -0.004(5)
C60 0.024(6) 0.014(6) 0.008(5) 0.001(5) 0.005(4) 0.003(5)
C61 0.025(6) 0.008(5) 0.017(6) 0.008(5) 0.007(4) 0.005(5)
C62 0.022(6) 0.016(6) 0.016(6) -0.004(5) 0.008(4) 0.004(5)
C63 0.019(6) 0.014(6) 0.029(6) 0.007(5) 0.017(5) 0.008(5)
C64 0.024(6) 0.007(6) 0.027(6) 0.004(5) 0.015(5) 0.006(5)
C65 0.012(6) 0.018(6) 0.032(7) 0.008(5) 0.011(5) 0.006(5)
C66 0.023(5) 0.002(5) 0.017(5) 0.000(4) 0.005(4) 0.001(4)
C67 0.013(5) 0.026(6) 0.033(7) 0.020(5) 0.010(5) 0.006(5)
C68 0.013(5) 0.038(7) 0.015(6) 0.009(5) 0.000(4) 0.006(5)
C69 0.014(5) 0.027(6) 0.014(6) 0.010(5) 0.001(4) 0.008(5)
C70 0.023(6) 0.018(6) 0.016(6) 0.010(5) 0.007(4) 0.009(5)
C71 0.018(6) 0.045(7) 0.026(6) 0.015(6) 0.009(4) 0.016(5)
C72 0.035(7) 0.040(7) 0.024(6) 0.018(6) 0.009(5) 0.002(6)
C73 0.017(6) 0.035(7) 0.040(7) 0.023(6) 0.010(5) 0.008(5)
C74 0.047(8) 0.056(9) 0.037(7) 0.018(7) 0.014(6) 0.025(7)
C75 0.015(6) 0.045(8) 0.023(6) 0.014(6) 0.007(4) 0.016(5)
C76 0.045(7) 0.047(8) 0.051(8) 0.021(7) 0.027(6) 0.033(6)
C77 0.022(6) 0.021(6) 0.025(6) 0.007(5) -0.001(4) 0.013(5)
C78 0.051(7) 0.040(7) 0.025(7) 0.022(6) 0.003(5) 0.016(6)
C79 0.015(5) 0.038(7) 0.015(6) 0.003(5) 0.006(4) 0.003(5)
C80 0.035(7) 0.034(7) 0.028(7) 0.019(6) 0.006(5) 0.004(5)
C81 0.035(7) 0.030(7) 0.024(6) 0.006(5) 0.020(5) 0.010(5)
C82 0.038(8) 0.067(9) 0.141(13) 0.078(10) 0.053(8) 0.027(7)
C83 0.013(5) 0.046(7) 0.021(6) 0.024(5) 0.004(4) 0.016(5)
C84 0.010(6) 0.061(8) 0.048(7) 0.022(6) 0.007(5) 0.002(6)
C85 0.021(7) 0.109(12) 0.045(8) 0.046(8) 0.013(5) 0.012(7)
C86 0.064(10) 0.175(16) 0.120(13) 0.126(13) 0.060(9) 0.092(10)
Zn3 0.0179(6) 0.0215(7) 0.0189(7) 0.0097(6) 0.0058(5) 0.0082(5)
Zn4 0.0143(6) 0.0215(7) 0.0190(7) 0.0093(6) 0.0049(5) 0.0082(5)
N1A 0.020(5) 0.013(5) 0.019(5) 0.004(4) 0.004(4) 0.011(4)
N2A 0.018(5) 0.021(5) 0.022(5) 0.014(4) 0.006(4) 0.009(4)
N3A 0.023(5) 0.015(5) 0.019(5) 0.008(4) 0.011(4) 0.011(4)
N4A 0.018(5) 0.013(5) 0.018(5) 0.008(4) 0.001(4) 0.009(4)
N5A 0.010(4) 0.016(5) 0.020(5) 0.006(4) 0.004(4) 0.006(4)
N6A 0.010(4) 0.009(4) 0.021(5) 0.004(4) 0.008(3) 0.004(4)
N7A 0.022(5) 0.018(5) 0.011(4) 0.009(4) 0.003(3) 0.013(4)
N8A 0.011(4) 0.018(5) 0.013(5) 0.002(4) -0.002(3) 0.003(4)
N9A 0.018(4) 0.019(5) 0.007(4) 0.005(4) 0.000(3) 0.011(4)
N10A 0.017(4) 0.028(5) 0.021(5) 0.011(4) 0.008(3) 0.011(4)
N11A 0.013(4) 0.036(5) 0.028(5) 0.021(4) 0.011(4) 0.015(4)
C1A 0.026(6) 0.019(6) 0.022(6) 0.012(5) 0.006(5) 0.010(5)
C2A 0.031(6) 0.019(6) 0.020(6) 0.006(5) 0.007(5) 0.007(5)
C3A 0.021(6) 0.021(6) 0.023(6) 0.009(5) 0.013(5) 0.004(5)
C4A 0.020(6) 0.015(6) 0.017(6) 0.001(5) 0.008(4) 0.013(5)
C5A 0.022(6) 0.015(6) 0.021(6) 0.004(5) 0.006(5) 0.006(5)
C6A 0.018(6) 0.018(6) 0.020(6) -0.001(5) 0.004(4) 0.008(5)
C7A 0.022(6) 0.019(6) 0.021(6) 0.006(5) 0.007(4) 0.013(5)
C7S 0.017(5) 0.023(6) 0.014(6) 0.002(5) 0.007(4) -0.001(5)
C8A 0.020(6) 0.018(6) 0.036(7) 0.018(5) 0.007(5) 0.007(5)
C8S 0.026(6) 0.027(7) 0.030(7) 0.006(5) 0.000(5) 0.005(5)
C9A 0.023(6) 0.022(6) 0.023(6) 0.010(5) 0.011(4) 0.010(5)
C9S 0.034(7) 0.025(7) 0.023(6) 0.006(5) 0.005(5) 0.002(5)
C10A 0.032(6) 0.017(6) 0.017(6) 0.006(5) 0.006(5) 0.010(5)
C10S 0.051(8) 0.029(7) 0.009(6) 0.002(5) 0.008(5) 0.007(6)
C11A 0.030(6) 0.014(6) 0.008(5) -0.001(5) 0.011(4) -0.001(5)
C11S 0.036(7) 0.023(6) 0.028(6) 0.009(5) 0.019(5) 0.011(5)
C12A 0.025(6) 0.020(6) 0.011(6) 0.001(5) 0.001(4) 0.002(5)
C12S 0.023(6) 0.008(5) 0.025(6) 0.003(5) 0.014(4) 0.009(4)
C13A 0.017(6) 0.021(6) 0.025(6) 0.006(5) 0.003(5) -0.001(5)
C14A 0.017(6) 0.019(6) 0.020(6) 0.014(5) 0.002(4) 0.009(5)
C15A 0.010(5) 0.024(6) 0.012(6) 0.004(5) 0.007(4) 0.002(5)
C16A 0.014(6) 0.015(6) 0.022(6) 0.004(5) 0.008(5) 0.008(5)
C17A 0.015(5) 0.023(6) 0.019(6) 0.001(5) 0.008(4) 0.006(5)
C18A 0.014(5) 0.025(6) 0.022(6) 0.014(5) 0.002(4) 0.006(5)
C19A 0.016(6) 0.019(6) 0.008(5) 0.003(5) 0.002(4) -0.001(5)
C20A 0.034(7) 0.008(6) 0.017(6) -0.001(5) 0.005(5) 0.001(5)
C21A 0.022(6) 0.041(7) 0.017(6) 0.011(5) 0.006(4) 0.011(5)
C22A 0.029(6) 0.023(6) 0.033(7) 0.016(5) 0.012(5) 0.008(5)
C23A 0.023(6) 0.027(6) 0.024(6) 0.014(5) 0.010(5) 0.009(5)
C24A 0.020(6) 0.029(6) 0.033(6) 0.015(5) 0.011(5) 0.014(5)
C25A 0.018(6) 0.038(7) 0.037(7) 0.024(6) 0.013(5) 0.013(5)
C26A 0.031(7) 0.064(9) 0.053(8) 0.026(7) 0.006(6) 0.017(6)
C27A 0.027(6) 0.045(8) 0.041(7) 0.019(6) 0.016(5) 0.019(6)
C28A 0.027(6) 0.063(8) 0.026(7) 0.025(6) 0.004(5) 0.015(6)
C29A 0.021(6) 0.034(7) 0.042(7) 0.026(6) 0.009(5) 0.005(5)
C30A 0.066(8) 0.035(7) 0.038(7) 0.029(6) 0.012(6) 0.019(6)
C31A 0.032(7) 0.033(7) 0.036(7) 0.020(6) 0.017(5) 0.011(5)
C32A 0.025(6) 0.059(8) 0.034(7) 0.004(6) 0.019(5) 0.013(6)
C33A 0.024(6) 0.026(6) 0.035(7) 0.019(6) 0.007(5) 0.012(5)
C34A 0.022(6) 0.036(7) 0.039(7) 0.003(6) 0.011(5) 0.014(5)
C35A 0.026(6) 0.028(6) 0.018(6) 0.007(5) 0.005(4) 0.002(5)
C36A 0.032(6) 0.025(6) 0.026(6) 0.007(5) 0.003(5) 0.008(5)
C37A 0.017(5) 0.014(6) 0.021(6) 0.010(5) 0.003(4) 0.002(4)
C38A 0.012(5) 0.023(6) 0.021(6) 0.012(5) 0.005(4) 0.006(5)
C39A 0.029(6) 0.028(6) 0.015(6) 0.009(5) 0.013(5) 0.014(5)
C40A 0.040(7) 0.033(7) 0.017(6) 0.016(5) 0.011(5) 0.013(5)
C41B 0.087(10) 0.059(9) 0.041(8) 0.018(7) 0.008(7) 0.019(8)
C42A 0.026(6) 0.022(6) 0.015(6) 0.013(5) 0.005(4) 0.009(5)
C43A 0.032(6) 0.024(6) 0.019(6) 0.012(5) 0.005(5) -0.001(5)
C44A 0.050(8) 0.044(8) 0.049(8) 0.019(7) 0.020(6) -0.001(6)
C45A 0.020(5) 0.016(6) 0.015(6) 0.005(5) 0.003(4) 0.009(4)
C46A 0.011(5) 0.019(6) 0.033(6) 0.012(5) 0.006(4) 0.008(4)
C51A 0.014(5) 0.010(6) 0.024(6) 0.012(5) 0.011(4) 0.002(4)
C52A 0.017(6) 0.019(6) 0.023(6) 0.014(5) 0.006(4) 0.009(5)
C53A 0.021(6) 0.005(5) 0.023(6) 0.008(5) 0.005(4) 0.003(4)
C54A 0.020(6) 0.009(6) 0.023(6) 0.005(5) 0.012(5) 0.008(5)
C55A 0.011(5) 0.010(6) 0.022(6) 0.011(5) 0.006(4) 0.006(4)
C56A 0.024(6) 0.009(5) 0.011(6) 0.002(4) 0.002(4) 0.010(5)
C57A 0.020(6) 0.005(5) 0.022(6) 0.000(5) -0.001(4) -0.001(5)
C58A 0.014(5) 0.006(5) 0.024(6) 0.010(5) -0.002(4) 0.000(4)
C59A 0.023(6) 0.014(6) 0.012(6) 0.005(5) 0.001(4) 0.008(5)
C60A 0.022(6) 0.021(6) 0.007(5) 0.003(5) 0.005(4) 0.012(5)
C61A 0.018(6) 0.007(5) 0.027(6) -0.001(5) 0.005(4) 0.003(4)
C62A 0.015(5) 0.018(6) 0.026(6) 0.009(5) 0.012(4) 0.008(5)
C63A 0.022(6) 0.005(5) 0.026(6) 0.008(5) 0.012(4) 0.008(4)
C64A 0.015(6) 0.019(6) 0.020(6) 0.011(5) 0.005(4) 0.008(5)
C65A 0.012(6) 0.015(6) 0.035(7) 0.011(5) 0.005(5) 0.009(5)
C66A 0.014(6) 0.014(6) 0.024(6) 0.003(5) 0.005(5) 0.008(5)
C67A 0.014(6) 0.022(6) 0.026(6) 0.016(5) 0.000(5) 0.007(5)
C68A 0.025(6) 0.017(6) 0.019(6) 0.013(5) 0.008(4) 0.017(5)
C69A 0.019(6) 0.011(6) 0.024(6) 0.005(5) -0.001(5) 0.008(5)
C70A 0.014(5) 0.013(6) 0.016(6) 0.011(5) 0.003(4) 0.006(5)
C71A 0.015(6) 0.032(7) 0.030(6) 0.012(5) 0.001(4) 0.016(5)
C72A 0.018(6) 0.034(7) 0.033(7) 0.008(6) 0.009(5) 0.003(5)
C73A 0.024(6) 0.030(7) 0.011(6) 0.013(5) 0.005(4) 0.008(5)
C74A 0.026(6) 0.037(7) 0.025(6) 0.008(5) 0.009(5) 0.017(5)
C75A 0.015(5) 0.022(6) 0.035(6) 0.019(5) 0.006(4) 0.005(5)
C76A 0.018(6) 0.040(7) 0.063(8) 0.027(7) 0.017(5) 0.024(5)
C77A 0.021(6) 0.016(6) 0.032(6) 0.013(5) 0.010(5) 0.008(5)
C78A 0.035(6) 0.033(7) 0.024(6) 0.019(5) 0.005(5) 0.005(5)
C79A 0.017(6) 0.033(7) 0.031(6) 0.010(5) 0.007(4) 0.010(5)
C80A 0.052(8) 0.039(7) 0.039(7) 0.026(6) 0.015(6) 0.005(6)
C81A 0.009(5) 0.037(7) 0.029(6) 0.019(5) 0.008(4) 0.012(5)
C82A 0.014(6) 0.040(7) 0.044(7) 0.019(6) 0.001(5) -0.004(5)
C83A 0.015(6) 0.035(7) 0.023(6) 0.020(5) 0.004(4) 0.008(5)
C84A 0.014(5) 0.042(7) 0.038(7) 0.022(6) 0.010(5) 0.011(5)
C85A 0.019(6) 0.026(6) 0.042(7) 0.018(6) 0.010(5) 0.005(5)
C86A 0.036(7) 0.030(7) 0.044(7) 0.017(6) 0.024(5) 0.019(5)
C15S 0.084(10) 0.054(9) 0.055(9) 0.029(8) 0.027(7) 0.043(8)
Cl1 0.079(3) 0.098(3) 0.138(4) 0.041(3) -0.015(3) 0.038(3)
Cl2 0.100(3) 0.066(3) 0.091(3) 0.020(2) 0.039(2) -0.004(2)
Cl3 0.075(3) 0.075(3) 0.121(3) 0.030(3) 0.034(3) 0.026(2)
C16S 0.114(12) 0.030(8) 0.052(9) 0.017(7) 0.019(8) 0.017(8)
Cl4 0.139(4) 0.056(2) 0.070(3) 0.028(2) 0.039(2) 0.037(2)
Cl5 0.091(3) 0.098(3) 0.099(3) 0.047(3) 0.045(2) 0.041(3)
Cl6 0.095(3) 0.054(2) 0.098(3) 0.025(2) 0.034(2) 0.014(2)

loop_
_atom_type_symbol
_atom_type_description
_atom_type_scat_dispersion_real
_atom_type_scat_dispersion_imag
_atom_type_scat_source
C C 0.0033 0.0016 'International Tables Vol C Tables 4.2.6.8 and 6.1.1.4'
H H 0.0000 0.0000 'International Tables Vol C Tables 4.2.6.8 and 6.1.1.4'
N N 0.0061 0.0033 'International Tables Vol C Tables 4.2.6.8 and 6.1.1.4'
Zn Zn 0.2839 1.4301 'International Tables Vol C Tables 4.2.6.8 and 6.1.1.4'
Cl Cl 0.1484 0.1585 'International Tables Vol C Tables 4.2.6.8 and 6.1.1.4'

loop_
_geom_angle_atom_site_label_1
_geom_angle_atom_site_label_2
_geom_angle_atom_site_label_3
_geom_angle
N3 Zn1 N1 164.4(3)
N3 Zn1 N4 90.6(3)
N1 Zn1 N4 87.4(3)
N3 Zn1 N2 86.8(3)
N1 Zn1 N2 89.9(3)
N4 Zn1 N2 160.8(3)
N3 Zn1 N11 95.9(3)
N1 Zn1 N11 99.6(3)
N4 Zn1 N11 90.6(3)
N2 Zn1 N11 108.6(3)
N8 Zn2 N6 164.5(3)
N8 Zn2 N5 87.4(3)
N6 Zn2 N5 90.9(3)
N8 Zn2 N7 90.0(3)
N6 Zn2 N7 87.1(3)
N5 Zn2 N7 162.7(3)
N8 Zn2 N10 102.8(3)
N6 Zn2 N10 92.7(3)
N5 Zn2 N10 90.9(3)
N7 Zn2 N10 106.4(3)
C1 N1 C4 106.5(8)
C1 N1 Zn1 129.1(7)
C4 N1 Zn1 124.0(6)
C6 N2 C9 105.4(8)
C6 N2 Zn1 125.6(6)
C9 N2 Zn1 128.2(6)
C14 N3 C11 105.2(8)
C14 N3 Zn1 124.7(6)
C11 N3 Zn1 128.2(6)
C16 N4 C19 106.2(8)
C16 N4 Zn1 122.9(6)
C19 N4 Zn1 130.8(6)
C54 N5 C51 107.0(8)
C54 N5 Zn2 122.7(6)
C51 N5 Zn2 130.1(6)
C56 N6 C59 106.3(8)
C56 N6 Zn2 125.1(6)
C59 N6 Zn2 128.0(6)
C61 N7 C64 106.4(8)
C61 N7 Zn2 128.3(6)
C64 N7 Zn2 124.9(6)
C66 N8 C69 107.8(8)
C66 N8 Zn2 123.5(6)
C69 N8 Zn2 128.1(6)
C45 N9 C38 111.2(7)
C45 N9 H9A 124.4
C38 N9 H9A 124.4
C1S N10 Zn2 123.2(6)
C1S N10 H10A 106.5
Zn2 N10 H10A 106.5
C1S N10 H10G 106.5
Zn2 N10 H10G 106.5
H10A N10 H10G 106.5
C6S N11 Zn1 125.4(6)
C6S N11 H11A 106.0
Zn1 N11 H11A 106.0
C6S N11 H11D 106.0
Zn1 N11 H11D 106.0
H11A N11 H11D 106.3
N1 C1 C20 123.5(9)
N1 C1 C2 108.9(8)
C20 C1 C2 127.6(8)
C6S C1S N10 109.7(7)
C6S C1S C2S 112.3(8)
N10 C1S C2S 108.1(7)
C6S C1S H1SA 108.9
N10 C1S H1SA 108.9
C2S C1S H1SA 108.9
C3 C2 C1 104.6(8)
C3 C2 C21 122.0(8)
C1 C2 C21 133.3(9)
C3S C2S C1S 110.6(7)
C3S C2S H2SA 109.5
C1S C2S H2SA 109.5
C3S C2S H2SB 109.5
C1S C2S H2SB 109.5
H2SA C2S H2SB 108.1
C2 C3 C4 110.3(8)
C2 C3 C23 126.8(8)
C4 C3 C23 122.9(9)
C4S C3S C2S 110.4(8)
C4S C3S H3SA 109.6
C2S C3S H3SA 109.6
C4S C3S H3SB 109.6
C2S C3S H3SB 109.6
H3SA C3S H3SB 108.1
N1 C4 C5 124.8(8)
N1 C4 C3 109.5(8)
C5 C4 C3 125.8(9)
C3S C4S C5S 109.4(8)
C3S C4S H4SA 109.8
C5S C4S H4SA 109.8
C3S C4S H4SB 109.8
C5S C4S H4SB 109.8
H4SA C4S H4SB 108.3
C6 C5 C4 129.0(9)
C6 C5 H5A 115.5
C4 C5 H5A 115.5
C6S C5S C4S 111.6(7)
C6S C5S H5SA 109.3
C4S C5S H5SA 109.3
C6S C5S H5SB 109.3
C4S C5S H5SB 109.3
H5SA C5S H5SB 108.0
C1S C6S N11 108.8(8)
C1S C6S C5S 111.6(8)
N11 C6S C5S 108.0(7)
C1S C6S H6SA 109.5
N11 C6S H6SA 109.5
C5S C6S H6SA 109.5
N2 C6 C5 123.5(9)
N2 C6 C7 111.0(8)
C5 C6 C7 125.5(9)
C8 C7 C6 106.5(8)
C8 C7 C25 127.8(9)
C6 C7 C25 125.6(8)
C7 C8 C9 106.8(8)
C7 C8 C27 128.0(9)
C9 C8 C27 125.2(9)
N2 C9 C10 123.9(9)
N2 C9 C8 110.3(8)
C10 C9 C8 125.6(9)
C9 C10 C11 126.6(9)
C9 C10 H10C 116.7
C11 C10 H10C 116.7
N3 C11 C10 124.8(9)
N3 C11 C12 110.4(9)
C10 C11 C12 124.7(8)
C13 C12 C11 106.2(8)
C13 C12 C29 128.6(9)
C11 C12 C29 125.1(9)
C12 C13 C14 105.8(8)
C12 C13 C31 126.7(8)
C14 C13 C31 127.2(9)
N3 C14 C15 123.9(9)
N3 C14 C13 112.3(8)
C15 C14 C13 123.6(9)
C14 C15 C16 127.4(9)
C14 C15 H15B 116.3
C16 C15 H15B 116.3
N4 C16 C15 125.8(9)
N4 C16 C17 110.3(8)
C15 C16 C17 123.7(9)
C18 C17 C16 107.4(9)
C18 C17 C33 127.7(9)
C16 C17 C33 124.9(9)
C17 C18 C19 105.9(8)
C17 C18 C35 119.6(9)
C19 C18 C35 134.5(9)
N4 C19 C20 120.8(9)
N4 C19 C18 110.2(8)
C20 C19 C18 129.0(9)
C1 C20 C19 127.4(8)
C1 C20 C37 115.7(9)
C19 C20 C37 116.9(9)
C2 C21 C22 112.9(8)
C2 C21 H21A 109.0
C22 C21 H21A 109.0
C2 C21 H21B 109.0
C22 C21 H21B 109.0
H21A C21 H21B 107.8
C21 C22 H22D 109.5
C21 C22 H22E 109.5
H22D C22 H22E 109.5
C21 C22 H22F 109.5
H22D C22 H22F 109.5
H22E C22 H22F 109.5
C3 C23 C24 111.8(8)
C3 C23 H23C 109.3
C24 C23 H23C 109.3
C3 C23 H23D 109.3
C24 C23 H23D 109.3
H23C C23 H23D 107.9
C23 C24 H24A 109.5
C23 C24 H24B 109.5
H24A C24 H24B 109.5
C23 C24 H24C 109.5
H24A C24 H24C 109.5
H24B C24 H24C 109.5
C7 C25 C26 111.3(9)
C7 C25 H25A 109.4
C26 C25 H25A 109.4
C7 C25 H25B 109.4
C26 C25 H25B 109.4
H25A C25 H25B 108.0
C25 C26 H26D 109.5
C25 C26 H26E 109.5
H26D C26 H26E 109.5
C25 C26 H26F 109.5
H26D C26 H26F 109.5
H26E C26 H26F 109.5
C8 C27 C28 114.3(8)
C8 C27 H27C 108.7
C28 C27 H27C 108.7
C8 C27 H27D 108.7
C28 C27 H27D 108.7
H27C C27 H27D 107.6
C27 C28 H28A 109.5
C27 C28 H28B 109.5
H28A C28 H28B 109.5
C27 C28 H28C 109.5
H28A C28 H28C 109.5
H28B C28 H28C 109.5
C12 C29 C30 112.6(7)
C12 C29 H29A 109.1
C30 C29 H29A 109.1
C12 C29 H29B 109.1
C30 C29 H29B 109.1
H29A C29 H29B 107.8
C29 C30 H30A 109.5
C29 C30 H30B 109.5
H30A C30 H30B 109.5
C29 C30 H30C 109.5
H30A C30 H30C 109.5
H30B C30 H30C 109.5
C13 C31 C32 111.5(8)
C13 C31 H31A 109.3
C32 C31 H31A 109.3
C13 C31 H31B 109.3
C32 C31 H31B 109.3
H31A C31 H31B 108.0
C31 C32 H32D 109.5
C31 C32 H32E 109.5
H32D C32 H32E 109.5
C31 C32 H32F 109.5
H32D C32 H32F 109.5
H32E C32 H32F 109.5
C17 C33 C34 114.0(8)
C17 C33 H33C 108.8
C34 C33 H33C 108.8
C17 C33 H33D 108.8
C34 C33 H33D 108.8
H33C C33 H33D 107.7
C33 C34 H34D 109.5
C33 C34 H34E 109.5
H34D C34 H34E 109.5
C33 C34 H34F 109.5
H34D C34 H34F 109.5
H34E C34 H34F 109.5
C36 C35 C18 114.4(8)
C36 C35 H35C 108.7
C18 C35 H35C 108.7
C36 C35 H35D 108.7
C18 C35 H35D 108.7
H35C C35 H35D 107.6
C35 C36 H36A 109.5
C35 C36 H36B 109.5
H36A C36 H36B 109.5
C35 C36 H36C 109.5
H36A C36 H36C 109.5
H36B C36 H36C 109.5
C38 C37 C20 112.8(8)
C38 C37 H37A 109.0
C20 C37 H37A 109.0
C38 C37 H37B 109.0
C20 C37 H37B 109.0
H37A C37 H37B 107.8
N9 C38 C39 106.2(8)
N9 C38 C37 121.5(8)
C39 C38 C37 132.3(8)
C38 C39 C42 107.5(8)
C38 C39 C40 125.2(9)
C42 C39 C40 127.1(9)
C41 C40 C39 115.1(9)
C41 C40 H40C 108.5
C39 C40 H40C 108.5
C41 C40 H40D 108.5
C39 C40 H40D 108.5
H40C C40 H40D 107.5
C40 C41 H41D 109.5
C40 C41 H41E 109.5
H41D C41 H41E 109.5
C40 C41 H41F 109.5
H41D C41 H41F 109.5
H41E C41 H41F 109.5
C45 C42 C39 107.9(9)
C45 C42 C43 125.3(10)
C39 C42 C43 126.7(9)
C44 C43 C42 115.0(9)
C44 C43 H43C 108.5
C42 C43 H43C 108.5
C44 C43 H43D 108.5
C42 C43 H43D 108.5
H43C C43 H43D 107.5
C43 C44 H44D 109.5
C43 C44 H44E 109.5
H44D C44 H44E 109.5
C43 C44 H44F 109.5
H44D C44 H44F 109.5
H44E C44 H44F 109.5
N9 C45 C42 107.1(8)
N9 C45 C46 122.1(7)
C42 C45 C46 130.8(9)
C45 C46 C70 115.7(7)
C45 C46 H46A 108.4
C70 C46 H46A 108.4
C45 C46 H46B 108.4
C70 C46 H46B 108.4
H46A C46 H46B 107.4
N5 C51 C70 122.7(8)
N5 C51 C52 109.7(8)
C70 C51 C52 127.5(8)
C53B C52 C51 105.7(8)
C53B C52 C71 121.4(8)
C51 C52 C71 132.9(9)
C52 C53B C54 107.7(9)
C52 C53B C73 127.1(8)
C54 C53B C73 125.2(9)
N5 C54 C55 125.8(9)
N5 C54 C53B 109.7(8)
C55 C54 C53B 124.3(9)
C56 C55 C54 128.5(9)
C56 C55 H55B 115.7
C54 C55 H55B 115.7
N6 C56 C55 123.8(9)
N6 C56 C57 110.4(8)
C55 C56 C57 125.7(9)
C58 C57 C56 106.9(8)
C58 C57 C75 127.6(8)
C56 C57 C75 125.4(8)
C57 C58 C59 106.0(8)
C57 C58 C77 129.7(9)
C59 C58 C77 124.2(8)
N6 C59 C60 124.5(9)
N6 C59 C58 110.4(8)
C60 C59 C58 125.1(8)
C59 C60 C61 127.5(9)
C59 C60 H60B 116.2
C61 C60 H60B 116.2
N7 C61 C60 123.6(9)
N7 C61 C62 110.3(8)
C60 C61 C62 126.0(9)
C63 C62 C61 106.4(8)
C63 C62 C79 128.7(9)
C61 C62 C79 124.8(9)
C62 C63 C64 107.3(8)
C62 C63 C81 127.9(9)
C64 C63 C81 124.7(9)
C65 C64 N7 124.2(9)
C65 C64 C63 126.3(9)
N7 C64 C63 109.5(8)
C66 C65 C64 128.3(9)
C66 C65 H65A 115.8
C64 C65 H65A 115.8
N8 C66 C65 126.2(9)
N8 C66 C67 109.6(8)
C65 C66 C67 124.1(9)
C68 C67 C66 107.5(8)
C68 C67 C83 128.3(8)
C66 C67 C83 124.1(8)
C67 C68 C69 107.9(8)
C67 C68 C85 120.8(9)
C69 C68 C85 131.3(9)
C70 C69 N8 125.0(8)
C70 C69 C68 128.1(8)
N8 C69 C68 106.9(8)
C69 C70 C51 125.8(8)
C69 C70 C46 117.9(8)
C51 C70 C46 116.1(8)
C52 C71 C72 110.9(7)
C52 C71 H71C 109.5
C72 C71 H71C 109.5
C52 C71 H71D 109.5
C72 C71 H71D 109.5
H71C C71 H71D 108.0
C71 C72 H72A 109.5
C71 C72 H72B 109.5
H72A C72 H72B 109.5
C71 C72 H72C 109.5
H72A C72 H72C 109.5
H72B C72 H72C 109.5
C74 C73 C53B 111.9(9)
C74 C73 H73C 109.2
C53B C73 H73C 109.2
C74 C73 H73D 109.2
C53B C73 H73D 109.2
H73C C73 H73D 107.9
C73 C74 H74D 109.5
C73 C74 H74E 109.5
H74D C74 H74E 109.5
C73 C74 H74F 109.5
H74D C74 H74F 109.5
H74E C74 H74F 109.5
C57 C75 C76 112.1(8)
C57 C75 H75C 109.2
C76 C75 H75C 109.2
C57 C75 H75D 109.2
C76 C75 H75D 109.2
H75C C75 H75D 107.9
C75 C76 H76D 109.5
C75 C76 H76E 109.5
H76D C76 H76E 109.5
C75 C76 H76F 109.5
H76D C76 H76F 109.5
H76E C76 H76F 109.5
C58 C77 C78 113.0(7)
C58 C77 H77C 109.0
C78 C77 H77C 109.0
C58 C77 H77D 109.0
C78 C77 H77D 109.0
H77C C77 H77D 107.8
C77 C78 H78D 109.5
C77 C78 H78E 109.5
H78D C78 H78E 109.5
C77 C78 H78F 109.5
H78D C78 H78F 109.5
H78E C78 H78F 109.5
C62 C79 C80 113.8(8)
C62 C79 H79C 108.8
C80 C79 H79C 108.8
C62 C79 H79D 108.8
C80 C79 H79D 108.8
H79C C79 H79D 107.7
C79 C80 H80A 109.5
C79 C80 H80B 109.5
H80A C80 H80B 109.5
C79 C80 H80C 109.5
H80A C80 H80C 109.5
H80B C80 H80C 109.5
C63 C81 C82 114.2(9)
C63 C81 H81C 108.7
C82 C81 H81C 108.7
C63 C81 H81D 108.7
C82 C81 H81D 108.7
H81C C81 H81D 107.6
C81 C82 H82D 109.5
C81 C82 H82E 109.5
H82D C82 H82E 109.5
C81 C82 H82F 109.5
H82D C82 H82F 109.5
H82E C82 H82F 109.5
C67 C83 C84 109.9(8)
C67 C83 H83A 109.7
C84 C83 H83A 109.7
C67 C83 H83B 109.7
C84 C83 H83B 109.7
H83A C83 H83B 108.2
C83 C84 H84D 109.5
C83 C84 H84E 109.5
H84D C84 H84E 109.5
C83 C84 H84F 109.5
H84D C84 H84F 109.5
H84E C84 H84F 109.5
C86 C85 C68 111.9(10)
C86 C85 H85C 109.2
C68 C85 H85C 109.2
C86 C85 H85D 109.2
C68 C85 H85D 109.2
H85C C85 H85D 107.9
C85 C86 H86D 109.5
C85 C86 H86E 109.5
H86D C86 H86E 109.5
C85 C86 H86F 109.5
H86D C86 H86F 109.5
H86E C86 H86F 109.5
N4A Zn3 N2A 163.5(3)
N4A Zn3 N1A 87.4(3)
N2A Zn3 N1A 90.5(3)
N4A Zn3 N3A 90.0(3)
N2A Zn3 N3A 87.1(3)
N1A Zn3 N3A 162.5(3)
N4A Zn3 N11A 100.3(3)
N2A Zn3 N11A 96.1(3)
N1A Zn3 N11A 89.3(3)
N3A Zn3 N11A 108.2(3)
N7A Zn4 N5A 165.3(3)
N7A Zn4 N6A 88.1(3)
N5A Zn4 N6A 90.5(3)
N7A Zn4 N8A 90.3(3)
N5A Zn4 N8A 86.6(3)
N6A Zn4 N8A 162.5(3)
N7A Zn4 N10A 92.1(3)
N5A Zn4 N10A 102.4(3)
N6A Zn4 N10A 104.7(3)
N8A Zn4 N10A 92.8(3)
C4A N1A C1A 106.7(8)
C4A N1A Zn3 123.9(6)
C1A N1A Zn3 129.3(6)
C9A N2A C6A 105.8(8)
C9A N2A Zn3 128.2(6)
C6A N2A Zn3 123.4(6)
C14A N3A C11A 104.4(7)
C14A N3A Zn3 125.8(6)
C11A N3A Zn3 129.5(6)
C19A N4A C16A 108.6(8)
C19A N4A Zn3 128.6(6)
C16A N4A Zn3 121.5(6)
C54A N5A C51A 107.7(8)
C54A N5A Zn4 122.2(6)
C51A N5A Zn4 129.0(6)
C56A N6A C59A 105.9(7)
C56A N6A Zn4 126.5(6)
C59A N6A Zn4 127.2(6)
C61A N7A C64A 105.1(7)
C61A N7A Zn4 128.1(6)
C64A N7A Zn4 126.0(6)
C66A N8A C69A 107.3(8)
C66A N8A Zn4 123.5(6)
C69A N8A Zn4 129.0(6)
C45A N9A C38A 111.1(7)
C45A N9A H9AA 124.4
C38A N9A H9AA 124.4
C12S N10A Zn4 125.6(5)
C12S N10A H10B 105.9
Zn4 N10A H10B 105.9
C12S N10A H10H 105.9
Zn4 N10A H10H 105.9
H10B N10A H10H 106.2
C7S N11A Zn3 125.2(5)
C7S N11A H11E 106.0
Zn3 N11A H11E 106.0
C7S N11A H11F 106.0
Zn3 N11A H11F 106.0
H11E N11A H11F 106.3
N1A C1A C20A 123.6(9)
N1A C1A C2A 108.9(8)
C20A C1A C2A 127.5(9)
C3A C2A C1A 105.8(8)
C3A C2A C21A 120.0(9)
C1A C2A C21A 134.2(9)
C2A C3A C4A 107.9(8)
C2A C3A C23A 128.2(8)
C4A C3A C23A 123.7(9)
N1A C4A C5A 123.6(9)
N1A C4A C3A 110.6(8)
C5A C4A C3A 125.8(9)
C6A C5A C4A 130.5(10)
C6A C5A H5AA 114.8
C4A C5A H5AA 114.8
C5A C6A N2A 122.4(9)
C5A C6A C7A 127.7(9)
N2A C6A C7A 109.7(8)
C8A C7A C6A 107.0(8)
C8A C7A C25A 126.0(9)
C6A C7A C25A 126.7(8)
N11A C7S C8S 107.7(8)
N11A C7S C12S 109.6(7)
C8S C7S C12S 111.8(7)
N11A C7S H7SA 109.2
C8S C7S H7SA 109.2
C12S C7S H7SA 109.2
C7A C8A C9A 106.8(8)
C7A C8A C27A 128.7(9)
C9A C8A C27A 124.3(8)
C7S C8S C9S 111.3(9)
C7S C8S H8SA 109.4
C9S C8S H8SA 109.4
C7S C8S H8SB 109.4
C9S C8S H8SB 109.4
H8SA C8S H8SB 108.0
C10A C9A N2A 124.4(9)
C10A C9A C8A 124.8(9)
N2A C9A C8A 110.8(8)
C10S C9S C8S 110.4(8)
C10S C9S H9SA 109.6
C8S C9S H9SA 109.6
C10S C9S H9SB 109.6
C8S C9S H9SB 109.6
H9SA C9S H9SB 108.1
C9A C10A C11A 126.9(9)
C9A C10A H10D 116.5
C11A C10A H10D 116.5
C9S C10S C11S 111.0(8)
C9S C10S H10E 109.4
C11S C10S H10E 109.4
C9S C10S H10F 109.4
C11S C10S H10F 109.4
H10E C10S H10F 108.0
N3A C11A C10A 122.3(8)
N3A C11A C12A 111.7(9)
C10A C11A C12A 125.8(9)
C10S C11S C12S 111.8(8)
C10S C11S H11B 109.3
C12S C11S H11B 109.3
C10S C11S H11C 109.3
C12S C11S H11C 109.3
H11B C11S H11C 107.9
C13A C12A C11A 106.2(9)
C13A C12A C29A 127.9(9)
C11A C12A C29A 125.9(10)
N10A C12S C7S 109.1(7)
N10A C12S C11S 109.0(8)
C7S C12S C11S 112.5(7)
N10A C12S H12A 108.7
C7S C12S H12A 108.7
C11S C12S H12A 108.7
C12A C13A C14A 106.6(9)
C12A C13A C31A 128.4(9)
C14A C13A C31A 124.8(9)
N3A C14A C15A 123.1(8)
N3A C14A C13A 111.0(8)
C15A C14A C13A 125.9(9)
C16A C15A C14A 127.2(9)
C16A C15A H15A 116.4
C14A C15A H15A 116.4
N4A C16A C15A 128.1(10)
N4A C16A C17A 109.0(8)
C15A C16A C17A 122.9(9)
C18A C17A C16A 109.1(9)
C18A C17A C33A 125.7(9)
C16A C17A C33A 125.0(8)
C17A C18A C19A 104.5(8)
C17A C18A C35A 122.2(9)
C19A C18A C35A 133.1(8)
N4A C19A C20A 124.2(9)
N4A C19A C18A 108.8(8)
C20A C19A C18A 127.1(9)
C1A C20A C19A 125.3(9)
C1A C20A C37A 119.6(9)
C19A C20A C37A 115.0(9)
C2A C21A C22A 115.0(8)
C2A C21A H21C 108.5
C22A C21A H21C 108.5
C2A C21A H21D 108.5
C22A C21A H21D 108.5
H21C C21A H21D 107.5
C21A C22A H22A 109.5
C21A C22A H22B 109.5
H22A C22A H22B 109.5
C21A C22A H22C 109.5
H22A C22A H22C 109.5
H22B C22A H22C 109.5
C24A C23A C3A 112.9(8)
C24A C23A H23A 109.0
C3A C23A H23A 109.0
C24A C23A H23B 109.0
C3A C23A H23B 109.0
H23A C23A H23B 107.8
C23A C24A H24D 109.5
C23A C24A H24E 109.5
H24D C24A H24E 109.5
C23A C24A H24F 109.5
H24D C24A H24F 109.5
H24E C24A H24F 109.5
C7A C25A C26A 111.7(9)
C7A C25A H25C 109.3
C26A C25A H25C 109.3
C7A C25A H25D 109.3
C26A C25A H25D 109.3
H25C C25A H25D 107.9
C25A C26A H26A 109.5
C25A C26A H26B 109.5
H26A C26A H26B 109.5
C25A C26A H26C 109.5
H26A C26A H26C 109.5
H26B C26A H26C 109.5
C8A C27A C28A 113.1(9)
C8A C27A H27A 109.0
C28A C27A H27A 109.0
C8A C27A H27B 109.0
C28A C27A H27B 109.0
H27A C27A H27B 107.8
C27A C28A H28D 109.5
C27A C28A H28E 109.5
H28D C28A H28E 109.5
C27A C28A H28F 109.5
H28D C28A H28F 109.5
H28E C28A H28F 109.5
C12A C29A C30A 111.4(8)
C12A C29A H29C 109.3
C30A C29A H29C 109.3
C12A C29A H29D 109.3
C30A C29A H29D 109.3
H29C C29A H29D 108.0
C29A C30A H30D 109.5
C29A C30A H30E 109.5
H30D C30A H30E 109.5
C29A C30A H30F 109.5
H30D C30A H30F 109.5
H30E C30A H30F 109.5
C32A C31A C13A 112.8(8)
C32A C31A H31C 109.0
C13A C31A H31C 109.0
C32A C31A H31D 109.0
C13A C31A H31D 109.0
H31C C31A H31D 107.8
C31A C32A H32A 109.5
C31A C32A H32B 109.5
H32A C32A H32B 109.5
C31A C32A H32C 109.5
H32A C32A H32C 109.5
H32B C32A H32C 109.5
C34A C33A C17A 112.4(8)
C34A C33A H33A 109.1
C17A C33A H33A 109.1
C34A C33A H33B 109.1
C17A C33A H33B 109.1
H33A C33A H33B 107.8
C33A C34A H34A 109.5
C33A C34A H34B 109.5
H34A C34A H34B 109.5
C33A C34A H34C 109.5
H34A C34A H34C 109.5
H34B C34A H34C 109.5
C18A C35A C36A 111.1(8)
C18A C35A H35A 109.4
C36A C35A H35A 109.4
C18A C35A H35B 109.4
C36A C35A H35B 109.4
H35A C35A H35B 108.0
C35A C36A H36D 109.5
C35A C36A H36E 109.5
H36D C36A H36E 109.5
C35A C36A H36F 109.5
H36D C36A H36F 109.5
H36E C36A H36F 109.5
C38A C37A C20A 113.2(7)
C38A C37A H37C 108.9
C20A C37A H37C 108.9
C38A C37A H37D 108.9
C20A C37A H37D 108.9
H37C C37A H37D 107.8
N9A C38A C39A 107.3(8)
N9A C38A C37A 121.5(8)
C39A C38A C37A 131.2(8)
C38A C39A C42A 106.4(8)
C38A C39A C40A 127.4(9)
C42A C39A C40A 126.1(8)
C39A C40A C41B 113.1(8)
C39A C40A H40A 109.0
C41B C40A H40A 109.0
C39A C40A H40B 109.0
C41B C40A H40B 109.0
H40A C40A H40B 107.8
C40A C41B H41A 109.5
C40A C41B H41B 109.5
H41A C41B H41B 109.5
C40A C41B H41C 109.5
H41A C41B H41C 109.5
H41B C41B H41C 109.5
C45A C42A C39A 107.1(8)
C45A C42A C43A 126.4(8)
C39A C42A C43A 126.6(8)
C42A C43A C44A 112.1(9)
C42A C43A H43A 109.2
C44A C43A H43A 109.2
C42A C43A H43B 109.2
C44A C43A H43B 109.2
H43A C43A H43B 107.9
C43A C44A H44A 109.5
C43A C44A H44B 109.5
H44A C44A H44B 109.5
C43A C44A H44C 109.5
H44A C44A H44C 109.5
H44B C44A H44C 109.5
N9A C45A C42A 108.0(8)
N9A C45A C46A 121.7(7)
C42A C45A C46A 130.3(8)
C45A C46A C70A 116.8(7)
C45A C46A H46C 108.1
C70A C46A H46C 108.1
C45A C46A H46D 108.1
C70A C46A H46D 108.1
H46C C46A H46D 107.3
N5A C51A C70A 124.0(8)
N5A C51A C52A 109.0(8)
C70A C51A C52A 127.0(8)
C53A C52A C71A 123.3(9)
C53A C52A C51A 104.6(8)
C71A C52A C51A 131.3(8)
C52A C53A C54A 108.4(9)
C52A C53A C73A 125.7(8)
C54A C53A C73A 125.7(8)
N5A C54A C55A 126.2(9)
N5A C54A C53A 110.0(8)
C55A C54A C53A 123.8(9)
C56A C55A C54A 129.2(9)
C56A C55A H55A 115.4
C54A C55A H55A 115.4
N6A C56A C55A 122.6(8)
N6A C56A C57A 111.5(8)
C55A C56A C57A 125.8(9)
C58A C57A C56A 106.2(8)
C58A C57A C75A 127.0(9)
C56A C57A C75A 126.8(9)
C57A C58A C59A 106.6(8)
C57A C58A C77A 128.4(8)
C59A C58A C77A 124.9(8)
N6A C59A C60A 124.4(8)
N6A C59A C58A 109.7(8)
C60A C59A C58A 125.9(8)
C59A C60A C61A 127.1(8)
C59A C60A H60A 116.5
C61A C60A H60A 116.5
N7A C61A C60A 123.8(8)
N7A C61A C62A 111.8(8)
C60A C61A C62A 124.3(9)
C63A C62A C61A 105.4(8)
C63A C62A C79A 128.2(8)
C61A C62A C79A 126.2(8)
C62A C63A C64A 107.5(8)
C62A C63A C81A 128.1(8)
C64A C63A C81A 124.2(8)
N7A C64A C65A 122.7(9)
N7A C64A C63A 110.1(8)
C65A C64A C63A 126.9(9)
C66A C65A C64A 129.7(9)
C66A C65A H65B 115.2
C64A C65A H65B 115.2
C65A C66A N8A 125.4(9)
C65A C66A C67A 124.8(9)
N8A C66A C67A 109.7(8)
C68A C67A C66A 107.5(8)
C68A C67A C83A 126.7(8)
C66A C67A C83A 125.8(8)
C67A C68A C69A 107.5(8)
C67A C68A C85A 120.6(9)
C69A C68A C85A 131.6(9)
N8A C69A C70A 123.7(9)
N8A C69A C68A 108.0(8)
C70A C69A C68A 128.4(9)
C51A C70A C69A 125.7(8)
C51A C70A C46A 116.2(8)
C69A C70A C46A 117.9(8)
C52A C71A C72A 115.0(8)
C52A C71A H71A 108.5
C72A C71A H71A 108.5
C52A C71A H71B 108.5
C72A C71A H71B 108.5
H71A C71A H71B 107.5
C71A C72A H72D 109.5
C71A C72A H72E 109.5
H72D C72A H72E 109.5
C71A C72A H72F 109.5
H72D C72A H72F 109.5
H72E C72A H72F 109.5
C53A C73A C74A 112.0(7)
C53A C73A H73A 109.2
C74A C73A H73A 109.2
C53A C73A H73B 109.2
C74A C73A H73B 109.2
H73A C73A H73B 107.9
C73A C74A H74A 109.5
C73A C74A H74B 109.5
H74A C74A H74B 109.5
C73A C74A H74C 109.5
H74A C74A H74C 109.5
H74B C74A H74C 109.5
C76A C75A C57A 114.0(7)
C76A C75A H75A 108.7
C57A C75A H75A 108.7
C76A C75A H75B 108.7
C57A C75A H75B 108.7
H75A C75A H75B 107.6
C75A C76A H76A 109.5
C75A C76A H76B 109.5
H76A C76A H76B 109.5
C75A C76A H76C 109.5
H76A C76A H76C 109.5
H76B C76A H76C 109.5
C58A C77A C78A 112.1(7)
C58A C77A H77A 109.2
C78A C77A H77A 109.2
C58A C77A H77B 109.2
C78A C77A H77B 109.2
H77A C77A H77B 107.9
C77A C78A H78A 109.5
C77A C78A H78B 109.5
H78A C78A H78B 109.5
C77A C78A H78C 109.5
H78A C78A H78C 109.5
H78B C78A H78C 109.5
C62A C79A C80A 112.4(8)
C62A C79A H79A 109.1
C80A C79A H79A 109.1
C62A C79A H79B 109.1
C80A C79A H79B 109.1
H79A C79A H79B 107.9
C79A C80A H80D 109.5
C79A C80A H80E 109.5
H80D C80A H80E 109.5
C79A C80A H80F 109.5
H80D C80A H80F 109.5
H80E C80A H80F 109.5
C63A C81A C82A 110.6(8)
C63A C81A H81A 109.5
C82A C81A H81A 109.5
C63A C81A H81B 109.5
C82A C81A H81B 109.5
H81A C81A H81B 108.1
C81A C82A H82A 109.5
C81A C82A H82B 109.5
H82A C82A H82B 109.5
C81A C82A H82C 109.5
H82A C82A H82C 109.5
H82B C82A H82C 109.5
C84A C83A C67A 111.7(8)
C84A C83A H83C 109.3
C67A C83A H83C 109.3
C84A C83A H83D 109.3
C67A C83A H83D 109.3
H83C C83A H83D 107.9
C83A C84A H84A 109.5
C83A C84A H84B 109.5
H84A C84A H84B 109.5
C83A C84A H84C 109.5
H84A C84A H84C 109.5
H84B C84A H84C 109.5
C68A C85A C86A 112.2(8)
C68A C85A H85A 109.2
C86A C85A H85A 109.2
C68A C85A H85B 109.2
C86A C85A H85B 109.2
H85A C85A H85B 107.9
C85A C86A H86A 109.5
C85A C86A H86B 109.5
H86A C86A H86B 109.5
C85A C86A H86C 109.5
H86A C86A H86C 109.5
H86B C86A H86C 109.5
Cl2 C15S Cl1 112.3(7)
Cl2 C15S Cl3 109.3(7)
Cl1 C15S Cl3 108.7(7)
Cl2 C15S H15C 108.8
Cl1 C15S H15C 108.8
Cl3 C15S H15C 108.8
Cl5 C16S Cl4 111.1(8)
Cl5 C16S Cl6 109.6(7)
Cl4 C16S Cl6 110.6(6)
Cl5 C16S H16A 108.5
Cl4 C16S H16A 108.5
Cl6 C16S H16A 108.5

loop_
_geom_bond_atom_site_label_1
_geom_bond_atom_site_label_2
_geom_bond_distance
Zn1 N3 2.044(7)
Zn1 N1 2.051(8)
Zn1 N4 2.066(8)
Zn1 N2 2.089(8)
Zn1 N11 2.202(7)
Zn2 N8 2.059(8)
Zn2 N6 2.068(7)
Zn2 N5 2.071(7)
Zn2 N7 2.079(7)
Zn2 N10 2.218(7)
N1 C1 1.367(11)
N1 C4 1.387(12)
N2 C6 1.360(11)
N2 C9 1.377(10)
N3 C14 1.358(12)
N3 C11 1.378(10)
N4 C16 1.368(11)
N4 C19 1.388(11)
N5 C54 1.364(11)
N5 C51 1.379(11)
N6 C56 1.352(11)
N6 C59 1.368(10)
N7 C61 1.375(10)
N7 C64 1.378(11)
N8 C66 1.370(11)
N8 C69 1.398(10)
N9 C45 1.359(10)
N9 C38 1.386(10)
N9 H9A 0.8800
N10 C1S 1.513(10)
N10 H10A 0.9100
N10 H10G 0.9100
N11 C6S 1.492(10)
N11 H11A 0.9100
N11 H11D 0.9100
C1 C20 1.425(13)
C1 C2 1.497(13)
C1S C6S 1.492(12)
C1S C2S 1.531(11)
C1S H1SA 1.0000
C2 C3 1.338(12)
C2 C21 1.501(11)
C2S C3S 1.525(12)
C2S H2SA 0.9900
C2S H2SB 0.9900
C3 C4 1.405(11)
C3 C23 1.520(12)
C3S C4S 1.521(14)
C3S H3SA 0.9900
C3S H3SB 0.9900
C4 C5 1.400(12)
C4S C5S 1.526(11)
C4S H4SA 0.9900
C4S H4SB 0.9900
C5 C6 1.385(11)
C5 H5A 0.9500
C5S C6S 1.515(10)
C5S H5SA 0.9900
C5S H5SB 0.9900
C6S H6SA 1.0000
C6 C7 1.426(12)
C7 C8 1.362(12)
C7 C25 1.532(12)
C8 C9 1.427(12)
C8 C27 1.502(12)
C9 C10 1.379(11)
C10 C11 1.387(12)
C10 H10C 0.9500
C11 C12 1.464(12)
C12 C13 1.374(12)
C12 C29 1.479(11)
C13 C14 1.444(12)
C13 C31 1.518(13)
C14 C15 1.390(12)
C15 C16 1.415(12)
C15 H15B 0.9500
C16 C17 1.450(12)
C17 C18 1.370(12)
C17 C33 1.506(12)
C18 C19 1.459(12)
C18 C35 1.530(11)
C19 C20 1.425(13)
C20 C37 1.540(11)
C21 C22 1.523(12)
C21 H21A 0.9900
C21 H21B 0.9900
C22 H22D 0.9800
C22 H22E 0.9800
C22 H22F 0.9800
C23 C24 1.521(11)
C23 H23C 0.9900
C23 H23D 0.9900
C24 H24A 0.9800
C24 H24B 0.9800
C24 H24C 0.9800
C25 C26 1.537(14)
C25 H25A 0.9900
C25 H25B 0.9900
C26 H26D 0.9800
C26 H26E 0.9800
C26 H26F 0.9800
C27 C28 1.520(12)
C27 H27C 0.9900
C27 H27D 0.9900
C28 H28A 0.9800
C28 H28B 0.9800
C28 H28C 0.9800
C29 C30 1.543(11)
C29 H29A 0.9900
C29 H29B 0.9900
C30 H30A 0.9800
C30 H30B 0.9800
C30 H30C 0.9800
C31 C32 1.543(13)
C31 H31A 0.9900
C31 H31B 0.9900
C32 H32D 0.9800
C32 H32E 0.9800
C32 H32F 0.9800
C33 C34 1.527(13)
C33 H33C 0.9900
C33 H33D 0.9900
C34 H34D 0.9800
C34 H34E 0.9800
C34 H34F 0.9800
C35 C36 1.518(12)
C35 H35C 0.9900
C35 H35D 0.9900
C36 H36A 0.9800
C36 H36B 0.9800
C36 H36C 0.9800
C37 C38 1.464(12)
C37 H37A 0.9900
C37 H37B 0.9900
C38 C39 1.398(12)
C39 C42 1.414(13)
C39 C40 1.515(12)
C40 C41 1.484(12)
C40 H40C 0.9900
C40 H40D 0.9900
C41 H41D 0.9800
C41 H41E 0.9800
C41 H41F 0.9800
C42 C45 1.392(11)
C42 C43 1.502(12)
C43 C44 1.489(12)
C43 H43C 0.9900
C43 H43D 0.9900
C44 H44D 0.9800
C44 H44E 0.9800
C44 H44F 0.9800
C45 C46 1.486(11)
C46 C70 1.523(11)
C46 H46A 0.9900
C46 H46B 0.9900
C51 C70 1.438(12)
C51 C52 1.454(12)
C52 C53B 1.373(12)
C52 C71 1.527(11)
C53B C54 1.437(12)
C53B C73 1.523(13)
C54 C55 1.401(12)
C55 C56 1.394(12)
C55 H55B 0.9500
C56 C57 1.452(12)
C57 C58 1.354(12)
C57 C75 1.496(12)
C58 C59 1.452(12)
C58 C77 1.493(11)
C59 C60 1.384(12)
C60 C61 1.385(12)
C60 H60B 0.9500
C61 C62 1.447(12)
C62 C63 1.363(12)
C62 C79 1.497(12)
C63 C64 1.451(12)
C63 C81 1.505(12)
C64 C65 1.376(12)
C65 C66 1.374(12)
C65 H65A 0.9500
C66 C67 1.434(12)
C67 C68 1.352(12)
C67 C83 1.502(12)
C68 C69 1.470(12)
C68 C85 1.531(13)
C69 C70 1.387(12)
C71 C72 1.543(12)
C71 H71C 0.9900
C71 H71D 0.9900
C72 H72A 0.9800
C72 H72B 0.9800
C72 H72C 0.9800
C73 C74 1.503(12)
C73 H73C 0.9900
C73 H73D 0.9900
C74 H74D 0.9800
C74 H74E 0.9800
C74 H74F 0.9800
C75 C76 1.527(13)
C75 H75C 0.9900
C75 H75D 0.9900
C76 H76D 0.9800
C76 H76E 0.9800
C76 H76F 0.9800
C77 C78 1.525(11)
C77 H77C 0.9900
C77 H77D 0.9900
C78 H78D 0.9800
C78 H78E 0.9800
C78 H78F 0.9800
C79 C80 1.525(12)
C79 H79C 0.9900
C79 H79D 0.9900
C80 H80A 0.9800
C80 H80B 0.9800
C80 H80C 0.9800
C81 C82 1.511(12)
C81 H81C 0.9900
C81 H81D 0.9900
C82 H82D 0.9800
C82 H82E 0.9800
C82 H82F 0.9800
C83 C84 1.546(12)
C83 H83A 0.9900
C83 H83B 0.9900
C84 H84D 0.9800
C84 H84E 0.9800
C84 H84F 0.9800
C85 C86 1.505(16)
C85 H85C 0.9900
C85 H85D 0.9900
C86 H86D 0.9800
C86 H86E 0.9800
C86 H86F 0.9800
Zn3 N4A 2.046(8)
Zn3 N2A 2.048(8)
Zn3 N1A 2.058(7)
Zn3 N3A 2.060(7)
Zn3 N11A 2.210(7)
Zn4 N7A 2.048(7)
Zn4 N5A 2.059(7)
Zn4 N6A 2.062(7)
Zn4 N8A 2.087(7)
Zn4 N10A 2.229(7)
N1A C4A 1.383(11)
N1A C1A 1.389(11)
N2A C9A 1.382(11)
N2A C6A 1.392(11)
N3A C14A 1.367(11)
N3A C11A 1.387(11)
N4A C19A 1.362(11)
N4A C16A 1.362(11)
N5A C54A 1.359(11)
N5A C51A 1.373(11)
N6A C56A 1.360(11)
N6A C59A 1.380(10)
N7A C61A 1.371(11)
N7A C64A 1.373(11)
N8A C66A 1.380(11)
N8A C69A 1.382(11)
N9A C45A 1.365(10)
N9A C38A 1.368(10)
N9A H9AA 0.8800
N10A C12S 1.488(10)
N10A H10B 0.9100
N10A H10H 0.9100
N11A C7S 1.497(10)
N11A H11E 0.9100
N11A H11F 0.9100
C1A C20A 1.392(13)
C1A C2A 1.489(12)
C2A C3A 1.376(12)
C2A C21A 1.511(11)
C3A C4A 1.432(12)
C3A C23A 1.522(12)
C4A C5A 1.389(12)
C5A C6A 1.372(12)
C5A H5AA 0.9500
C6A C7A 1.459(12)
C7A C8A 1.369(11)
C7A C25A 1.501(12)
C7S C8S 1.516(12)
C7S C12S 1.517(12)
C7S H7SA 1.0000
C8A C9A 1.446(13)
C8A C27A 1.485(12)
C8S C9S 1.522(12)
C8S H8SA 0.9900
C8S H8SB 0.9900
C9A C10A 1.368(12)
C9S C10S 1.517(13)
C9S H9SA 0.9900
C9S H9SB 0.9900
C10A C11A 1.415(13)
C10A H10D 0.9500
C10S C11S 1.519(13)
C10S H10E 0.9900
C10S H10F 0.9900
C11A C12A 1.419(12)
C11S C12S 1.526(11)
C11S H11B 0.9900
C11S H11C 0.9900
C12A C13A 1.368(13)
C12A C29A 1.502(12)
C12S H12A 1.0000
C13A C14A 1.441(12)
C13A C31A 1.535(13)
C14A C15A 1.378(12)
C15A C16A 1.374(12)
C15A H15A 0.9500
C16A C17A 1.444(13)
C17A C18A 1.360(11)
C17A C33A 1.517(13)
C18A C19A 1.505(13)
C18A C35A 1.520(12)
C19A C20A 1.423(12)
C20A C37A 1.525(12)
C21A C22A 1.512(11)
C21A H21C 0.9900
C21A H21D 0.9900
C22A H22A 0.9800
C22A H22B 0.9800
C22A H22C 0.9800
C23A C24A 1.500(11)
C23A H23A 0.9900
C23A H23B 0.9900
C24A H24D 0.9800
C24A H24E 0.9800
C24A H24F 0.9800
C25A C26A 1.528(12)
C25A H25C 0.9900
C25A H25D 0.9900
C26A H26A 0.9800
C26A H26B 0.9800
C26A H26C 0.9800
C27A C28A 1.547(12)
C27A H27A 0.9900
C27A H27B 0.9900
C28A H28D 0.9800
C28A H28E 0.9800
C28A H28F 0.9800
C29A C30A 1.541(12)
C29A H29C 0.9900
C29A H29D 0.9900
C30A H30D 0.9800
C30A H30E 0.9800
C30A H30F 0.9800
C31A C32A 1.513(13)
C31A H31C 0.9900
C31A H31D 0.9900
C32A H32A 0.9800
C32A H32B 0.9800
C32A H32C 0.9800
C33A C34A 1.507(12)
C33A H33A 0.9900
C33A H33B 0.9900
C34A H34A 0.9800
C34A H34B 0.9800
C34A H34C 0.9800
C35A C36A 1.543(11)
C35A H35A 0.9900
C35A H35B 0.9900
C36A H36D 0.9800
C36A H36E 0.9800
C36A H36F 0.9800
C37A C38A 1.480(11)
C37A H37C 0.9900
C37A H37D 0.9900
C38A C39A 1.388(11)
C39A C42A 1.460(12)
C39A C40A 1.487(11)
C40A C41B 1.530(13)
C40A H40A 0.9900
C40A H40B 0.9900
C41B H41A 0.9800
C41B H41B 0.9800
C41B H41C 0.9800
C42A C45A 1.366(11)
C42A C43A 1.504(12)
C43A C44A 1.505(12)
C43A H43A 0.9900
C43A H43B 0.9900
C44A H44A 0.9800
C44A H44B 0.9800
C44A H44C 0.9800
C45A C46A 1.487(11)
C46A C70A 1.506(11)
C46A H46C 0.9900
C46A H46D 0.9900
C51A C70A 1.406(12)
C51A C52A 1.489(12)
C52A C53A 1.378(11)
C52A C71A 1.487(12)
C53A C54A 1.429(12)
C53A C73A 1.517(12)
C54A C55A 1.393(12)
C55A C56A 1.368(11)
C55A H55A 0.9500
C56A C57A 1.441(12)
C57A C58A 1.367(12)
C57A C75A 1.501(12)
C58A C59A 1.459(11)
C58A C77A 1.516(11)
C59A C60A 1.385(12)
C60A C61A 1.398(12)
C60A H60A 0.9500
C61A C62A 1.445(12)
C62A C63A 1.359(11)
C62A C79A 1.494(11)
C63A C64A 1.451(12)
C63A C81A 1.518(11)
C64A C65A 1.387(12)
C65A C66A 1.373(12)
C65A H65B 0.9500
C66A C67A 1.423(12)
C67A C68A 1.359(12)
C67A C83A 1.522(12)
C68A C69A 1.456(12)
C68A C85A 1.502(11)
C69A C70A 1.410(13)
C71A C72A 1.551(11)
C71A H71A 0.9900
C71A H71B 0.9900
C72A H72D 0.9800
C72A H72E 0.9800
C72A H72F 0.9800
C73A C74A 1.540(12)
C73A H73A 0.9900
C73A H73B 0.9900
C74A H74A 0.9800
C74A H74B 0.9800
C74A H74C 0.9800
C75A C76A 1.499(12)
C75A H75A 0.9900
C75A H75B 0.9900
C76A H76A 0.9800
C76A H76B 0.9800
C76A H76C 0.9800
C77A C78A 1.548(11)
C77A H77A 0.9900
C77A H77B 0.9900
C78A H78A 0.9800
C78A H78B 0.9800
C78A H78C 0.9800
C79A C80A 1.516(12)
C79A H79A 0.9900
C79A H79B 0.9900
C80A H80D 0.9800
C80A H80E 0.9800
C80A H80F 0.9800
C81A C82A 1.538(12)
C81A H81A 0.9900
C81A H81B 0.9900
C82A H82A 0.9800
C82A H82B 0.9800
C82A H82C 0.9800
C83A C84A 1.511(12)
C83A H83C 0.9900
C83A H83D 0.9900
C84A H84A 0.9800
C84A H84B 0.9800
C84A H84C 0.9800
C85A C86A 1.548(12)
C85A H85A 0.9900
C85A H85B 0.9900
C86A H86A 0.9800
C86A H86B 0.9800
C86A H86C 0.9800
C15S Cl2 1.703(11)
C15S Cl1 1.725(12)
C15S Cl3 1.797(12)
C15S H15C 1.0000
C16S Cl5 1.733(13)
C16S Cl4 1.736(12)
C16S Cl6 1.802(12)
C16S H16A 1.0000
